data_7211511
loop_
_publ_author_name
'Paulidou, Anastasia'
'Maffeo, Davide'
'Yannakopoulou, Konstantina'
'Mavridis, Irene M.'

_publ_section_title
;
 Similar modes of inclusion in complexes of \b-cyclodextrin with
 sulfonylurea hypoglycemic drugs
;
_journal_issue 2
_journal_name_full CrystEngComm
_journal_page_first 517
_journal_paper_doi 10.1039/b908128c
_journal_volume 12
_journal_year 2010
_chemical_formula_moiety 'C90.02 H91 N1.10 O89.52 S0.22'
_chemical_formula_sum 'C90.02 H91 N1.1 O89.52 S0.22'
_chemical_formula_weight 2627.65
_chemical_name_common
;
cyclomaltoheptaose + 3-ethyl-4-methyl-N-(2-(4-((4-
methylcyclohexyl)carbamoyl sulfamoyl)phenyl)ethyl)
sulfamoyl)phenyl)ethyl)-2-oxo-5H-pyrrole-1-carboxamide inclusion complex
;
_chemical_name_systematic
;
cyclomaltoheptaose + 3-ethyl-4-methyl-N-[2-[4-
[(4-methylcyclohexyl)carbamoyl sulfamoyl]phenyl]ethyl]
sulfamoyl]phenyl]ethyl]-2-oxo-5H-pyrrole-1-carboxamide
inclusion complex
;
_space_group_IT_number 1
_symmetry_cell_setting triclinic
_symmetry_space_group_name_Hall 'P 1'
_symmetry_space_group_name_H-M 'P 1'
_atom_sites_solution_hydrogens geom
_atom_sites_solution_primary direct
_atom_sites_solution_secondary difmap
_audit_creation_method SHELXL-97
_cell_angle_alpha 102.53(1)
_cell_angle_beta 113.29(2)
_cell_angle_gamma 99.97(1)
_cell_formula_units_Z 1
_cell_length_a 18.268(9)
_cell_length_b 15.504(8)
_cell_length_c 15.428(9)
_cell_measurement_reflns_used 23
_cell_measurement_temperature 293(2)
_cell_measurement_theta_max 20
_cell_measurement_theta_min 10
_cell_volume 3751(4)
_computing_cell_refinement 'crystal logic (C. Strouse, unpublished)'
_computing_data_collection 'crystal logic (C. Strouse, unpublished)'
_computing_data_reduction 'REDUCE (UCLA crystallographic package)'
_computing_molecular_graphics
;
graphics program "Mercury", I. J. Bruno, J. C. Cole, P. R. Edgington,
M. K. Kessler, C. F. Macrae, P. McCabe, J. Pearson and R. Taylor,
Acta Crystallogr., B58, 389-397,2002
graphics program "O" Jones, T. A. & Kjeldgaad, M. (1993)
DeLano WL 'The PyMOL Molecular Graphics System' DeLano Scientific LLC,
San Carlos, CA, USA, http://www.pymol.org
;
_computing_structure_refinement 'SHELXL-97 (Sheldrick, 1997)'
_computing_structure_solution 'SHELXS-97 (Sheldrick, 1990)'
_diffrn_ambient_temperature 293(2)
_diffrn_measured_fraction_theta_full 0.974
_diffrn_measured_fraction_theta_max 0.974
_diffrn_measurement_device_type 'Synthex p21'
_diffrn_measurement_method theta/2theta
_diffrn_radiation_monochromator graphite
_diffrn_radiation_source 'rotating anode'
_diffrn_radiation_type CuKa
_diffrn_radiation_wavelength 1.54180
_diffrn_reflns_av_R_equivalents 0.0767
_diffrn_reflns_av_sigmaI/netI 0.0636
_diffrn_reflns_limit_h_max 18
_diffrn_reflns_limit_h_min 0
_diffrn_reflns_limit_k_max 15
_diffrn_reflns_limit_k_min -15
_diffrn_reflns_limit_l_max 13
_diffrn_reflns_limit_l_min -14
_diffrn_reflns_number 8104
_diffrn_reflns_theta_full 50.00
_diffrn_reflns_theta_max 50.00
_diffrn_reflns_theta_min 2.75
_diffrn_standards_interval_count 97
_diffrn_standards_interval_time 40min
_diffrn_standards_number 3
_exptl_absorpt_coefficient_mu 0.98
_exptl_absorpt_correction_type none
_exptl_crystal_colour colourless
_exptl_crystal_density_diffrn 1.163
_exptl_crystal_density_method 'not measured'
_exptl_crystal_description prism
_exptl_crystal_F_000 1359
_exptl_crystal_size_max 0.4
_exptl_crystal_size_mid 0.3
_exptl_crystal_size_min 0.3
_refine_diff_density_max 0.572
_refine_diff_density_min -0.433
_refine_diff_density_rms 0.091
_refine_ls_abs_structure_details 'Flack H D (1983), Acta Cryst. A39, 876-881'
_refine_ls_abs_structure_Flack 0.2(4)
_refine_ls_extinction_method none
_refine_ls_goodness_of_fit_ref 1.126
_refine_ls_hydrogen_treatment riding
_refine_ls_matrix_type full
_refine_ls_number_parameters 1587
_refine_ls_number_reflns 7512
_refine_ls_number_restraints 3
_refine_ls_restrained_S_all 1.125
_refine_ls_R_factor_all 0.1069
_refine_ls_R_factor_gt 0.0856
_refine_ls_shift/su_max 0.390
_refine_ls_shift/su_mean 0.012
_refine_ls_structure_factor_coef Fsqd
_refine_ls_weighting_details 'calc w=1/[\s^2^(Fo^2^)+(0.2000P)^2^+0.0000P] where P=(Fo^2^+2Fc^2^)/3'
_refine_ls_weighting_scheme calc
_refine_ls_wR_factor_gt 0.2279
_refine_ls_wR_factor_ref 0.2528
_reflns_number_gt 5866
_reflns_number_total 7512
_reflns_threshold_expression >2sigma(I)
_cod_data_source_file b908128c.txt
_cod_data_source_block GLP
_cod_depositor_comments
;
The following automatic conversions were performed:

'_symmetry_cell_setting' value 'Triclinic' changed to 'triclinic'
according to /home/saulius/struct/CIF-dictionaries/cif_core.dic
dictionary named 'cif_core.dic' version 2.4.2 from 2011-04-26.

Automatic conversion script
Id: cif_fix_values 1891 2012-01-12 08:04:46Z andrius 
;
_cod_original_cell_volume 3751(3)
_cod_original_formula_sum 'C90.02 H91 N1.10 O89.52 S0.22'
_cod_database_code 7211511

loop_
_symmetry_equiv_pos_as_xyz
'x, y, z'

loop_
_atom_site_label
_atom_site_type_symbol
_atom_site_fract_x
_atom_site_fract_y
_atom_site_fract_z
_atom_site_U_iso_or_equiv
_atom_site_adp_type
_atom_site_occupancy
_atom_site_symmetry_multiplicity
_atom_site_calc_flag
_atom_site_refinement_flags
_atom_site_disorder_assembly
_atom_site_disorder_group
C11_1 C 0.2090(8) -0.0004(10) 0.2509(10) 0.064(4) Uani 1 1 d . . .
H11_1 H 0.1985 -0.0574 0.2674 0.080 Uiso 1 1 calc R . .
C21_1 C 0.2759(8) 0.0026(9) 0.2178(10) 0.062(4) Uani 1 1 d . . .
H21_1 H 0.2562 -0.0514 0.1590 0.078 Uiso 1 1 calc R . .
C31_1 C 0.2914(7) 0.0879(9) 0.1877(9) 0.055(3) Uani 1 1 d . . .
H31_1 H 0.3120 0.1424 0.2462 0.068 Uiso 1 1 calc R . .
C41_1 C 0.2093(8) 0.0908(10) 0.1084(11) 0.068(4) Uani 1 1 d . . .
H41_1 H 0.1915 0.0402 0.0472 0.085 Uiso 1 1 calc R . .
C51_1 C 0.1448(8) 0.0811(11) 0.1413(11) 0.070(4) Uani 1 1 d . . .
H51_1 H 0.1534 0.1375 0.1921 0.087 Uiso 1 1 calc R . .
C61_1 C 0.0510(12) 0.0510(19) 0.042(2) 0.148(12) Uani 1 1 d . . .
H61A_1 H 0.0493 0.0947 0.0050 0.185 Uiso 1 1 calc R . .
H6A1_1 H 0.0397 -0.0100 -0.0024 0.185 Uiso 1 1 calc R . .
O61_1 O -0.0053(9) 0.0517(11) 0.0779(12) 0.120(4) Uani 1 1 d . . .
O21_1 O 0.3498(6) -0.0026(7) 0.2914(7) 0.076(3) Uani 1 1 d . . .
O31_1 O 0.3515(6) 0.0894(8) 0.1514(8) 0.081(3) Uani 1 1 d . . .
O41_1 O 0.2231(5) 0.1765(6) 0.0892(6) 0.064(2) Uani 1 1 d . . .
O51_1 O 0.1345(6) 0.0011(6) 0.1730(7) 0.073(3) Uani 1 1 d . . .
C12_1 C 0.2052(8) 0.1780(10) -0.0089(10) 0.066(4) Uani 1 1 d . . .
H12_1 H 0.1909 0.1149 -0.0522 0.083 Uiso 1 1 calc R . .
C22_1 C 0.2835(9) 0.2362(10) -0.0043(11) 0.066(4) Uani 1 1 d . . .
H22_1 H 0.2716 0.2376 -0.0716 0.083 Uiso 1 1 calc R . .
C32_1 C 0.3053(7) 0.3303(9) 0.0587(10) 0.052(3) Uani 1 1 d . . .
H32_1 H 0.3161 0.3302 0.1262 0.065 Uiso 1 1 calc R . .
C42_1 C 0.2323(7) 0.3698(9) 0.0169(10) 0.057(3) Uani 1 1 d . . .
H42_1 H 0.2242 0.3755 -0.0481 0.071 Uiso 1 1 calc R . .
C52_1 C 0.1517(8) 0.3065(10) 0.0067(10) 0.066(4) Uani 1 1 d . . .
H52_1 H 0.1564 0.3098 0.0729 0.082 Uiso 1 1 calc R . .
C62_1 C 0.0755(8) 0.3336(11) -0.0514(12) 0.072(4) Uani 1 1 d . . .
H62A_1 H 0.0260 0.2902 -0.0604 0.090 Uiso 1 1 calc R . .
H6A2_1 H 0.0788 0.3944 -0.0141 0.090 Uiso 1 1 calc R . .
O62_1 O 0.0695(6) 0.3344(7) -0.1472(8) 0.079(3) Uani 1 1 d . . .
O52_1 O 0.1392(5) 0.2145(6) -0.0467(7) 0.064(2) Uani 1 1 d . . .
O22_1 O 0.3486(6) 0.1950(7) 0.0278(8) 0.050(3) Uani 0.73 1 d P . .
O32_1 O 0.3757(6) 0.3905(7) 0.0628(7) 0.074(3) Uani 1 1 d . . .
O42_1 O 0.2508(5) 0.4607(6) 0.0865(6) 0.062(2) Uani 1 1 d . . .
C13_1 C 0.2402(8) 0.5345(9) 0.0486(10) 0.056(3) Uani 1 1 d . . .
H13_1 H 0.2222 0.5124 -0.0232 0.071 Uiso 1 1 calc R . .
C23_1 C 0.3198(8) 0.6091(10) 0.0959(10) 0.063(4) Uani 1 1 d . . .
H23_1 H 0.3108 0.6580 0.0654 0.079 Uiso 1 1 calc R . .
C33_1 C 0.3477(8) 0.6495(9) 0.2047(10) 0.061(3) Uani 1 1 d . . .
H33_1 H 0.3583 0.6018 0.2367 0.076 Uiso 1 1 calc R . .
C43_1 C 0.2788(7) 0.6830(9) 0.2189(9) 0.052(3) Uani 1 1 d . . .
H43_1 H 0.2715 0.7339 0.1912 0.065 Uiso 1 1 calc R . .
C53_1 C 0.1968(8) 0.6065(10) 0.1659(10) 0.063(4) Uani 1 1 d . . .
H53_1 H 0.2046 0.5579 0.1972 0.079 Uiso 1 1 calc R . .
C63_1 C 0.1241(9) 0.6329(12) 0.1702(12) 0.081(4) Uani 1 1 d . . .
H63A_1 H 0.0740 0.5817 0.1294 0.101 Uiso 1 1 calc R . .
H6A3_1 H 0.1315 0.6493 0.2380 0.101 Uiso 1 1 calc R . .
O63_1 O 0.1170(8) 0.7118(11) 0.1333(10) 0.115(4) Uani 1 1 d . . .
O23_1 O 0.3824(5) 0.5759(6) 0.0788(7) 0.068(2) Uani 1 1 d . . .
O33_1 O 0.4210(5) 0.7260(6) 0.2510(7) 0.067(2) Uani 1 1 d . . .
O43_1 O 0.3018(5) 0.7164(6) 0.3231(6) 0.060(2) Uani 1 1 d . . .
O53_1 O 0.1774(5) 0.5675(6) 0.0654(6) 0.066(2) Uani 1 1 d . . .
C14_1 C 0.3018(7) 0.8076(8) 0.3631(10) 0.058(3) Uani 1 1 d . . .
H14_1 H 0.2966 0.8404 0.3143 0.072 Uiso 1 1 calc R . .
C24_1 C 0.3861(7) 0.8534(9) 0.4547(9) 0.052(3) Uani 1 1 d . . .
H24_1 H 0.3874 0.9169 0.4831 0.065 Uiso 1 1 calc R . .
C34_1 C 0.3954(7) 0.8086(9) 0.5306(9) 0.051(3) Uani 1 1 d . . .
H34_1 H 0.3955 0.7451 0.5047 0.064 Uiso 1 1 calc R . .
C44_1 C 0.3238(8) 0.8066(9) 0.5551(10) 0.058(3) Uani 1 1 d . . .
H44_1 H 0.3286 0.8689 0.5922 0.073 Uiso 1 1 calc R . .
C54_1 C 0.2394(7) 0.7658(10) 0.4657(10) 0.061(4) Uani 1 1 d . . .
H54_1 H 0.2300 0.6995 0.4378 0.076 Uiso 1 1 calc R . .
O54_1 O 0.2372(5) 0.8104(6) 0.3913(6) 0.059(2) Uani 1 1 d . . .
O64_1 O 0.1812(7) 0.8787(9) 0.5325(8) 0.091(3) Uani 1 1 d . . .
O24_1 O 0.4518(5) 0.8586(6) 0.4257(7) 0.066(2) Uani 1 1 d . . .
O34_1 O 0.4719(5) 0.8560(7) 0.6200(7) 0.074(3) Uani 1 1 d . . .
O44_1 O 0.3290(5) 0.7451(6) 0.6183(7) 0.062(2) Uani 1 1 d . . .
C64_1 C 0.1708(9) 0.7806(12) 0.4880(11) 0.080(4) Uani 1 1 d . . .
H64A_1 H 0.1669 0.7475 0.5334 0.100 Uiso 1 1 calc R . .
H6A4_1 H 0.1190 0.7552 0.4270 0.100 Uiso 1 1 calc R . .
C15_1 C 0.3245(9) 0.7812(10) 0.7095(10) 0.066(4) Uani 1 1 d . A .
C25_1 C 0.4025(10) 0.7793(11) 0.7944(11) 0.073(4) Uani 1 1 d . . .
C35_1 C 0.4008(8) 0.6778(10) 0.7801(10) 0.062(3) Uani 1 1 d . . .
C45_1 C 0.3230(8) 0.6236(8) 0.7771(10) 0.058(3) Uani 1 1 d . . .
C55_1 C 0.2476(8) 0.6299(10) 0.6918(12) 0.072(4) Uani 1 1 d . A .
C65_1 C 0.1661(10) 0.5898(16) 0.6891(18) 0.107(6) Uani 1 1 d . . .
O65_1 O 0.173(2) 0.623(3) 0.784(4) 0.190(16) Uani 0.57 1 d P A 1
O65_1 O 0.0975(18) 0.596(3) 0.603(3) 0.129(12) Uani 0.43 1 d P A 2
O55_1 O 0.2524(6) 0.7293(8) 0.7059(8) 0.084(3) Uani 1 1 d . . .
O35_1 O 0.4731(6) 0.6733(7) 0.8655(7) 0.077(3) Uani 1 1 d . . .
O25_1 O 0.4743(6) 0.8307(6) 0.7965(7) 0.071(2) Uani 1 1 d . . .
O45_1 O 0.3209(5) 0.5296(6) 0.7595(6) 0.060(2) Uani 1 1 d . . .
C16_1 C 0.3112(7) 0.4843(8) 0.8277(9) 0.052(3) Uani 1 1 d . . .
H16_1 H 0.3158 0.5309 0.8854 0.065 Uiso 1 1 calc R . .
C26_1 C 0.3812(8) 0.4416(8) 0.8625(9) 0.055(3) Uani 1 1 d . . .
H26_1 H 0.3756 0.4116 0.9103 0.069 Uiso 1 1 calc R . .
C36_1 C 0.3735(8) 0.3687(9) 0.7734(10) 0.061(3) Uani 1 1 d . . .
H36_1 H 0.3789 0.3976 0.7248 0.076 Uiso 1 1 calc R . .
C46_1 C 0.2889(8) 0.2979(9) 0.7265(9) 0.056(3) Uani 1 1 d . . .
H46_1 H 0.2853 0.2634 0.7716 0.071 Uiso 1 1 calc R . .
C56_1 C 0.2189(9) 0.3440(9) 0.6990(10) 0.064(4) Uani 1 1 d . . .
H56_1 H 0.2166 0.3686 0.6449 0.080 Uiso 1 1 calc R . .
C66_1 C 0.1358(8) 0.2776(12) 0.6683(11) 0.076(4) Uani 1 1 d . . .
H66A_1 H 0.0937 0.3100 0.6533 0.095 Uiso 1 1 calc R . .
H6A6_1 H 0.1217 0.2290 0.6079 0.095 Uiso 1 1 calc R . .
O66_1 O 0.1336(7) 0.2365(8) 0.7425(10) 0.096(3) Uani 1 1 d . . .
O26_1 O 0.4601(5) 0.5086(6) 0.9095(6) 0.065(2) Uani 1 1 d . . .
O36_1 O 0.4384(5) 0.3246(7) 0.8062(7) 0.076(3) Uani 1 1 d . . .
O46_1 O 0.2791(5) 0.2362(6) 0.6349(6) 0.059(2) Uani 1 1 d . . .
O56_1 O 0.2342(5) 0.4185(6) 0.7852(7) 0.065(2) Uani 1 1 d . . .
C17_1 C 0.2594(9) 0.1392(10) 0.6229(11) 0.071(4) Uani 1 1 d . . .
H17_1 H 0.2601 0.1298 0.6840 0.089 Uiso 1 1 calc R . .
C27_1 C 0.3238(8) 0.1016(9) 0.6025(10) 0.061(4) Uani 1 1 d . . .
H27_1 H 0.3110 0.0358 0.5961 0.077 Uiso 1 1 calc R . .
C37_1 C 0.3237(8) 0.1117(9) 0.5126(10) 0.059(3) Uani 1 1 d . . .
H37_1 H 0.3352 0.1773 0.5181 0.074 Uiso 1 1 calc R . .
C47_1 C 0.2390(8) 0.0597(10) 0.4251(11) 0.065(4) Uani 1 1 d . . .
H47_1 H 0.2281 -0.0066 0.4159 0.082 Uiso 1 1 calc R . .
C57_1 C 0.1742(7) 0.0947(9) 0.4485(10) 0.061(4) Uani 1 1 d . . .
H57_1 H 0.1806 0.1586 0.4477 0.076 Uiso 1 1 calc R . .
C67_1 C 0.0852(9) 0.0359(11) 0.3739(12) 0.077(4) Uani 1 1 d . . .
H67A_1 H 0.0454 0.0619 0.3893 0.096 Uiso 1 1 calc R . .
H6A7_1 H 0.0753 0.0351 0.3071 0.096 Uiso 1 1 calc R . .
O67_1 O 0.0750(7) -0.0565(8) 0.3797(8) 0.096(3) Uani 1 1 d . . .
O27_1 O 0.4054(6) 0.1489(6) 0.6862(7) 0.077(3) Uani 1 1 d . . .
O37_1 O 0.3844(6) 0.0759(7) 0.4902(7) 0.078(3) Uani 1 1 d . . .
O47_1 O 0.2377(5) 0.0768(6) 0.3375(7) 0.063(2) Uani 1 1 d . . .
O57_1 O 0.1809(6) 0.0914(7) 0.5426(7) 0.076(3) Uani 1 1 d . . .
C11_2 C 0.7288(7) 0.2739(10) 0.8640(9) 0.058(3) Uani 1 1 d . . .
H11_2 H 0.7292 0.2135 0.8735 0.073 Uiso 1 1 calc R . .
C21_2 C 0.6645(8) 0.3084(8) 0.8906(10) 0.058(3) Uani 1 1 d . . .
H21_2 H 0.6777 0.3115 0.9594 0.073 Uiso 1 1 calc R . .
C31_2 C 0.6631(7) 0.4009(8) 0.8795(9) 0.055(3) Uani 1 1 d . . .
H31_2 H 0.6502 0.3974 0.8107 0.068 Uiso 1 1 calc R . .
C41_2 C 0.7479(8) 0.4626(8) 0.9455(10) 0.057(3) Uani 1 1 d . . .
H41_2 H 0.7594 0.4698 1.0148 0.071 Uiso 1 1 calc R . .
C51_2 C 0.8149(8) 0.4303(8) 0.9272(10) 0.058(3) Uani 1 1 d . . .
H51_2 H 0.8083 0.4322 0.8615 0.072 Uiso 1 1 calc R . .
O61_2 O 0.9142(6) 0.4820(7) 1.1016(7) 0.083(3) Uani 1 1 d . . .
C61_2 C 0.9031(8) 0.4862(11) 1.0045(13) 0.078(4) Uani 1 1 d . . .
H61A_2 H 0.9429 0.4615 0.9881 0.098 Uiso 1 1 calc R . .
H6A1_2 H 0.9127 0.5499 1.0050 0.098 Uiso 1 1 calc R . .
O21_2 O 0.5827(6) 0.2402(6) 0.8233(7) 0.074(3) Uani 1 1 d . . .
O31_2 O 0.6034(5) 0.4324(6) 0.9025(7) 0.070(2) Uani 1 1 d . . .
O41_2 O 0.7483(5) 0.5528(6) 0.9287(6) 0.061(2) Uani 1 1 d . . .
O51_2 O 0.8065(5) 0.3385(6) 0.9286(7) 0.065(2) Uani 1 1 d . . .
C12_2 C 0.7794(8) 0.6331(9) 1.0128(10) 0.062(3) Uani 1 1 d . . .
H12_2 H 0.7908 0.6151 1.0729 0.077 Uiso 1 1 calc R . .
C22_2 C 0.7115(8) 0.6809(9) 0.9947(10) 0.062(4) Uani 1 1 d . . .
H22_2 H 0.7318 0.7346 1.0539 0.078 Uiso 1 1 calc R . .
C32_2 C 0.6970(8) 0.7170(10) 0.9090(10) 0.062(4) Uani 1 1 d . . .
H32_2 H 0.6760 0.6643 0.8487 0.078 Uiso 1 1 calc R . .
C42_2 C 0.7746(8) 0.7759(10) 0.9222(10) 0.061(3) Uani 1 1 d . . .
H42_2 H 0.7935 0.8318 0.9785 0.076 Uiso 1 1 calc R . .
C52_2 C 0.8418(8) 0.7257(10) 0.9437(10) 0.064(4) Uani 1 1 d . . .
H52_2 H 0.8264 0.6740 0.8842 0.080 Uiso 1 1 calc R . .
C62_2 C 0.9280(9) 0.7887(14) 0.9742(13) 0.088(5) Uani 1 1 d . . .
H62A_2 H 0.9686 0.7544 0.9897 0.110 Uiso 1 1 calc R . .
H6A2_2 H 0.9275 0.8100 0.9194 0.110 Uiso 1 1 calc R . .
O62_2 O 0.9508(7) 0.8654(9) 1.0581(11) 0.111(4) Uani 1 1 d . . .
O22_2 O 0.6383(6) 0.6226(6) 0.9875(7) 0.069(2) Uani 1 1 d . . .
O32_2 O 0.6356(6) 0.7648(7) 0.8965(8) 0.076(3) Uani 1 1 d . . .
O42_2 O 0.7625(5) 0.8012(6) 0.8360(6) 0.065(2) Uani 1 1 d . . .
O52_2 O 0.8515(5) 0.6915(6) 1.0240(7) 0.068(2) Uani 1 1 d . . .
C13_2 C 0.7855(9) 0.8955(10) 0.8434(11) 0.072(4) Uani 1 1 d . . .
H13_2 H 0.7997 0.9330 0.9109 0.090 Uiso 1 1 calc R . .
C23_2 C 0.7102(8) 0.9138(9) 0.7711(10) 0.063(4) Uani 1 1 d . . .
H23_2 H 0.7243 0.9789 0.7750 0.078 Uiso 1 1 calc R . .
C33_2 C 0.6850(7) 0.8557(9) 0.6682(8) 0.053(3) Uani 1 1 d . . .
H33_2 H 0.6710 0.7903 0.6633 0.066 Uiso 1 1 calc R . .
C43_2 C 0.7604(7) 0.8800(9) 0.6471(9) 0.053(3) Uani 1 1 d . . .
H43_2 H 0.7702 0.9435 0.6449 0.066 Uiso 1 1 calc R . .
C53_2 C 0.8384(7) 0.8711(10) 0.7248(11) 0.065(4) Uani 1 1 d . . .
H53_2 H 0.8322 0.8056 0.7185 0.081 Uiso 1 1 calc R . .
C63_2 C 0.9155(10) 0.9106(14) 0.7189(14) 0.091(5) Uani 1 1 d . . .
H63A_2 H 0.9634 0.9079 0.7747 0.114 Uiso 1 1 calc R . .
H6A3_2 H 0.9142 0.8745 0.6582 0.114 Uiso 1 1 calc R . .
O63_2 O 0.9238(7) 1.0059(8) 0.7201(10) 0.100(4) Uani 1 1 d . . .
O23_2 O 0.6418(6) 0.8944(7) 0.7955(7) 0.076(3) Uani 1 1 d . . .
O33_2 O 0.6156(5) 0.8735(7) 0.5958(7) 0.068(2) Uani 1 1 d . . .
O43_2 O 0.7379(5) 0.8176(6) 0.5501(7) 0.066(2) Uani 1 1 d . . .
O53_2 O 0.8526(5) 0.9204(6) 0.8242(6) 0.065(2) Uani 1 1 d . . .
C14_2 C 0.7519(8) 0.8542(11) 0.4812(10) 0.065(4) Uani 1 1 d . C .
H14_2 H 0.7697 0.9217 0.5076 0.081 Uiso 1 1 calc R . .
C24_2 C 0.6697(8) 0.8221(10) 0.3850(10) 0.065(4) Uani 1 1 d . . .
H24_2 H 0.6791 0.8497 0.3374 0.081 Uiso 1 1 calc R . .
C34_2 C 0.6430(7) 0.7173(10) 0.3394(10) 0.061(3) Uani 1 1 d . . .
H34_2 H 0.6322 0.6873 0.3845 0.076 Uiso 1 1 calc R . .
C54_2 C 0.7915(9) 0.7251(11) 0.4171(11) 0.074(4) Uani 1 1 d . C .
H54_2 H 0.7833 0.6952 0.4638 0.093 Uiso 1 1 calc R . .
C44_2 C 0.7132(8) 0.6906(9) 0.3202(10) 0.057(3) Uani 1 1 d . . .
H44_2 H 0.7216 0.7179 0.2721 0.071 Uiso 1 1 calc R . .
C64_2 C 0.8632(10) 0.7047(15) 0.4016(15) 0.098(6) Uani 1 1 d . . .
H64A_2 H 0.9130 0.7308 0.4648 0.122 Uiso 1 1 calc R B 1
H6A4_2 H 0.8534 0.6383 0.3815 0.122 Uiso 1 1 calc R B 1
O64_2 O 0.8775(10) 0.7362(14) 0.3347(18) 0.111(6) Uani 0.68 1 d P C 1
O64_2 O 0.936(5) 0.756(6) 0.471(6) 0.21(3) Uiso 0.32 1 d P C 2
O54_2 O 0.8138(6) 0.8239(7) 0.4600(7) 0.074(3) Uani 1 1 d . . .
O24_2 O 0.6078(5) 0.8545(6) 0.4051(7) 0.067(2) Uani 1 1 d . . .
O34_2 O 0.5695(5) 0.6911(7) 0.2465(7) 0.071(3) Uani 1 1 d . . .
O44_2 O 0.6891(5) 0.5933(6) 0.2817(7) 0.062(2) Uani 1 1 d . . .
C15_2 C 0.6888(8) 0.5533(10) 0.1905(9) 0.055(3) Uani 1 1 d . . .
H15_2 H 0.6954 0.6009 0.1593 0.069 Uiso 1 1 calc R . .
C25_2 C 0.6025(7) 0.4814(9) 0.1247(9) 0.053(3) Uani 1 1 d . . .
H25_2 H 0.6000 0.4539 0.0598 0.066 Uiso 1 1 calc R . .
C35_2 C 0.5937(8) 0.4053(8) 0.1693(10) 0.055(3) Uani 1 1 d . . .
H35_2 H 0.5937 0.4311 0.2332 0.069 Uiso 1 1 calc R . .
C45_2 C 0.6664(8) 0.3626(9) 0.1871(10) 0.058(3) Uani 1 1 d . . .
H45_2 H 0.6622 0.3277 0.1234 0.073 Uiso 1 1 calc R . .
C55_2 C 0.7500(7) 0.4386(9) 0.2467(10) 0.058(3) Uani 1 1 d . . .
H55_2 H 0.7588 0.4642 0.3151 0.072 Uiso 1 1 calc R . .
C65_2 C 0.8227(9) 0.4021(11) 0.2478(13) 0.079(4) Uani 1 1 d . . .
H65A_2 H 0.8733 0.4532 0.2808 0.098 Uiso 1 1 calc R . .
H6A5_2 H 0.8296 0.3595 0.2861 0.098 Uiso 1 1 calc R . .
O25_2 O 0.5379(5) 0.5221(6) 0.1090(7) 0.063(2) Uani 1 1 d . . .
O35_2 O 0.5192(5) 0.3335(6) 0.1073(8) 0.073(3) Uani 1 1 d . . .
O45_2 O 0.6603(5) 0.3029(6) 0.2431(6) 0.063(2) Uani 1 1 d . . .
O55_2 O 0.7520(5) 0.5113(6) 0.2028(7) 0.065(2) Uani 1 1 d . . .
O65_2 O 0.8115(6) 0.3568(8) 0.1519(9) 0.085(3) Uani 1 1 d . . .
C16_2 C 0.6671(11) 0.2130(11) 0.2106(12) 0.082(5) Uani 1 1 d . E .
H16_2 H 0.6688 0.2039 0.1466 0.102 Uiso 1 1 calc R . .
C26_2 C 0.5883(9) 0.1445(10) 0.1950(12) 0.073(4) Uani 1 1 d . . .
H26_2 H 0.5910 0.0823 0.1688 0.091 Uiso 1 1 calc R . .
C36_2 C 0.5872(8) 0.1522(9) 0.2928(9) 0.055(3) Uani 1 1 d . . .
H36_2 H 0.5837 0.2137 0.3202 0.069 Uiso 1 1 calc R . .
C46_2 C 0.6694(9) 0.1393(9) 0.3661(10) 0.062(3) Uani 1 1 d . . .
H46_2 H 0.6723 0.0766 0.3423 0.077 Uiso 1 1 calc R . .
C56_2 C 0.7426(9) 0.2092(12) 0.3747(11) 0.072(4) Uani 1 1 d . E .
H56_2 H 0.7434 0.2717 0.4064 0.090 Uiso 1 1 calc R . .
C66_2 C 0.8225(10) 0.1907(16) 0.4332(15) 0.097(6) Uani 1 1 d . . .
H66A_2 H 0.8683 0.2346 0.4348 0.122 Uiso 1 1 calc R D 1
H6A6_2 H 0.8309 0.2003 0.5011 0.122 Uiso 1 1 calc R D 1
O66_2 O 0.8240(13) 0.1009(19) 0.3937(16) 0.127(8) Uani 0.68 1 d P E 1
O66_2 O 0.901(3) 0.271(3) 0.459(5) 0.15(2) Uani 0.32 1 d P E 2
O36_2 O 0.5164(6) 0.0844(7) 0.2791(7) 0.082(3) Uani 1 1 d . . .
O26_2 O 0.5153(6) 0.1551(8) 0.1244(7) 0.084(3) Uani 1 1 d . . .
O46_2 O 0.6677(5) 0.1549(6) 0.4602(6) 0.060(2) Uani 1 1 d . . .
O56_2 O 0.7378(6) 0.2013(7) 0.2769(7) 0.074(3) Uani 1 1 d . . .
C17_2 C 0.6765(8) 0.0854(9) 0.5060(9) 0.057(3) Uani 1 1 d . . .
H17_2 H 0.6710 0.0290 0.4576 0.071 Uiso 1 1 calc R . .
C27_2 C 0.6066(8) 0.0680(9) 0.5322(8) 0.051(3) Uani 1 1 d . . .
H27_2 H 0.6111 0.0184 0.5624 0.063 Uiso 1 1 calc R . .
C37_2 C 0.6151(7) 0.1535(10) 0.6094(9) 0.055(3) Uani 1 1 d . . .
H36_2 H 0.6108 0.2045 0.5814 0.069 Uiso 1 1 calc R . .
C47_2 C 0.6970(8) 0.1782(9) 0.6962(9) 0.055(3) Uani 1 1 d . . .
H47_2 H 0.6986 0.1309 0.7294 0.069 Uiso 1 1 calc R . .
C57_2 C 0.7676(8) 0.1895(10) 0.6668(10) 0.064(4) Uani 1 1 d . . .
H57_2 H 0.7700 0.2429 0.6427 0.080 Uiso 1 1 calc R . .
C67_2 C 0.8537(8) 0.2032(10) 0.7519(11) 0.066(4) Uani 1 1 d . . .
H67A_2 H 0.8944 0.2052 0.7263 0.082 Uiso 1 1 calc R . .
H6A7_2 H 0.8699 0.2620 0.8024 0.082 Uiso 1 1 calc R . .
O67_2 O 0.8542(6) 0.1314(8) 0.7963(8) 0.088(3) Uani 1 1 d . . .
O27_2 O 0.5279(5) 0.0381(6) 0.4472(6) 0.062(2) Uani 1 1 d . . .
O37_2 O 0.5486(5) 0.1328(7) 0.6381(7) 0.075(3) Uani 1 1 d . . .
O47_2 O 0.7101(5) 0.2670(6) 0.7647(6) 0.060(2) Uani 1 1 d . . .
O57_2 O 0.7543(5) 0.1100(6) 0.5894(6) 0.061(2) Uani 1 1 d . . .
W6_3 O 0.449(6) 0.894(7) 0.224(7) 0.37(4) Uiso 0.59 1 d P . 1
W6_3 O 0.5376(16) 0.9020(17) 0.2384(19) 0.082(7) Uiso 0.41 1 d P F 2
W61B_3 O 0.9998(15) 0.3441(17) 0.1205(18) 0.129(7) Uiso 0.65 1 d P . .
W13_3 O 0.4741(13) 0.0213(13) 0.7518(14) 0.100(5) Uiso 0.66 1 d P G 1
W13_3 O 0.532(6) 0.022(6) 0.769(7) 0.23(3) Uiso 0.34 1 d P H 2
W15_3 O 0.7910(11) 0.1719(12) 0.0771(13) 0.089(4) Uiso 0.64 1 d P . .
W17_3 O 0.479(3) 0.713(3) 0.050(4) 0.202(18) Uiso 0.62 1 d P I 1
W17_3 O 0.445(2) 0.730(2) 0.040(3) 0.090(9) Uiso 0.38 1 d P J 2
W20_3 O 0.597(3) 0.747(3) 1.097(3) 0.175(13) Uiso 0.52 1 d P . .
W21_3 O 0.669(5) 0.078(6) 0.891(7) 0.35(4) Uiso 0.58 1 d P K 1
W21_3 O 0.638(2) 0.056(2) 0.926(3) 0.111(9) Uiso 0.42 1 d P L 2
W67A_3 O 0.0336(9) 0.8087(11) 0.2114(11) 0.074(5) Uiso 0.79 1 d P M 1
W67A_3 O 0.017(3) 0.779(4) 0.220(3) 0.061(14) Uiso 0.21 1 d P N 2
W64B_3 O 0.9583(11) 0.6545(14) 0.2403(15) 0.070(6) Uiso 0.60 1 d P O 1
W64B_3 O 0.9678(19) 0.631(2) 0.265(2) 0.085(10) Uiso 0.40 1 d P P 2
W67B_3 O 0.9082(16) 0.1761(19) 0.0012(18) 0.103(7) Uiso 0.62 1 d P Q 1
W67B_3 O 0.884(2) 0.137(3) -0.015(2) 0.083(10) Uiso 0.38 1 d P R 2
W63B_3 O 0.0572(16) 0.0521(17) 0.679(2) 0.111(7) Uiso 0.57 1 d P S 1
W63B_3 O 0.089(2) 0.050(2) 0.738(3) 0.121(10) Uiso 0.43 1 d P T 2
W62A_3 O 0.0516(18) 0.495(2) 0.810(2) 0.141(8) Uiso 0.61 1 d P . .
W64A_3 O 0.195(3) 0.955(3) 0.721(3) 0.153(12) Uiso 0.61 1 d P U 1
W64A_3 O 0.155(5) 0.935(5) 0.700(6) 0.19(3) Uiso 0.39 1 d P V 2
W21B_3 O 0.5108(12) 0.1969(12) 0.9348(13) 0.097(5) Uiso 0.68 1 d P W 1
W21B_3 O 0.447(5) 0.210(5) 0.924(5) 0.18(2) Uiso 0.32 1 d P X 2
W25A_3 O 0.527(3) 0.968(4) 0.966(4) 0.225(18) Uiso 0.57 1 d P Y 1
W25A_3 O 0.565(2) 0.921(2) 1.002(2) 0.112(9) Uiso 0.43 1 d P Z 2
W26B_3 O 0.425(2) 0.979(2) 1.009(2) 0.156(9) Uiso 0.63 1 d P A 1
W26B_3 O 0.329(8) 0.971(9) 0.970(9) 0.32(5) Uiso 0.37 1 d P B 2
W63W_3 O -0.072(2) 0.046(2) 0.534(2) 0.177(11) Uiso 0.66 1 d P . .
W62W_3 O 0.070(3) 0.660(3) 0.929(3) 0.227(16) Uiso 0.66 1 d P . .
W66B_3 O -0.011(3) -0.082(3) 0.478(3) 0.210(14) Uiso 0.65 1 d P . .
W22A_3 O 0.339(3) 0.078(4) 0.847(4) 0.232(18) Uiso 0.62 1 d P C 1
W22A_3 O 0.359(5) 0.004(5) 0.818(6) 0.21(2) Uiso 0.38 1 d P D 2
W26W_3 O 0.380(2) 0.871(2) 1.164(3) 0.180(11) Uiso 0.66 1 d P . .
WO1_3 O 0.063(4) 0.763(4) 0.665(5) 0.103(17) Uiso 0.20 1 d P . .
WO2_3 O 0.251(6) -0.208(7) 0.944(8) 0.13(3) Uiso 0.15 1 d P . .
WO3_3 O 0.476(4) 1.008(4) 0.945(5) 0.065(16) Uiso 0.14 1 d P . .
WO6_3 O -0.057(6) 0.696(6) 0.752(7) 0.12(3) Uiso 0.16 1 d P . .
C1W_3 C 0.797(3) 0.043(3) 0.194(3) 0.070(10) Uiso 0.36 1 d P . .
C2W_3 C 0.852(3) -0.009(4) 0.181(4) 0.101(14) Uiso 0.38 1 d P . .
OW1_3 O 0.852(3) -0.077(4) 0.220(4) 0.089(14) Uiso 0.21 1 d P . .
S1_4 S -0.0414(18) 0.441(2) 0.581(2) 0.120 Uiso 0.11 1 d PG . .
O4_4 N -0.4960(17) 0.322(4) 0.307(3) 0.120 Uiso 0.11 1 d PG . .
O5_4 N -0.474(2) 0.540(3) 0.543(4) 0.120 Uiso 0.11 1 d PG . .
N4_4 O -0.479(2) 0.478(4) 0.361(4) 0.120 Uiso 0.11 1 d PG . .
N5_4 O -0.4865(19) 0.389(3) 0.461(3) 0.120 Uiso 0.11 1 d PG . .
C16_4 C -0.403(3) 0.565(4) 0.435(4) 0.120 Uiso 0.11 1 d PG . .
C17_4 C -0.4871(18) 0.392(4) 0.369(3) 0.120 Uiso 0.11 1 d PG . .
C18_4 C -0.500(2) 0.300(3) 0.478(4) 0.120 Uiso 0.11 1 d PG . .
C19_4 C -0.505(2) 0.322(4) 0.575(4) 0.120 Uiso 0.11 1 d PG . .
C20_4 C -0.492(2) 0.414(4) 0.610(4) 0.120 Uiso 0.11 1 d PG . .
C21_4 C -0.482(2) 0.459(3) 0.539(3) 0.120 Uiso 0.11 1 d PG . .
C22_4 C -0.524(3) 0.248(4) 0.616(6) 0.120 Uiso 0.11 1 d PG . .
C23_4 C -0.489(3) 0.469(5) 0.705(4) 0.120 Uiso 0.11 1 d PG . .
C24_4 C -0.400(3) 0.522(5) 0.784(4) 0.120 Uiso 0.11 1 d PG . .
C9_4 C -0.1377(17) 0.446(2) 0.530(2) 0.120 Uiso 0.11 1 d PG . .
C10_4 C -0.1853(19) 0.472(2) 0.452(2) 0.120 Uiso 0.11 1 d PG . .
C11_4 C -0.257(2) 0.497(3) 0.448(3) 0.120 Uiso 0.11 1 d PG . .
C12_4 C -0.2312(19) 0.468(3) 0.602(2) 0.120 Uiso 0.11 1 d PG . .
C13_4 C -0.2796(19) 0.495(2) 0.523(3) 0.120 Uiso 0.11 1 d PG . .
C14_4 C -0.1597(18) 0.444(3) 0.606(2) 0.120 Uiso 0.11 1 d PG . .
C15_4 C -0.363(2) 0.518(3) 0.515(3) 0.120 Uiso 0.11 1 d PG . .
N1_4 O 0.106(2) 0.427(3) 0.458(3) 0.120 Uiso 0.11 1 d PG . .
N2_4 O 0.0301(18) 0.466(2) 0.557(2) 0.120 Uiso 0.11 1 d PG . .
O3_4 N -0.003(2) 0.331(3) 0.435(3) 0.120 Uiso 0.11 1 d PG . .
O2_4 N -0.0327(18) 0.529(2) 0.616(3) 0.120 Uiso 0.11 1 d PG . .
O1_4 N -0.019(2) 0.385(3) 0.642(3) 0.120 Uiso 0.11 1 d PG . .
C8A_4 C 0.0464(19) 0.406(2) 0.490(3) 0.120 Uiso 0.11 1 d PG . .
C2_4 C 0.336(3) 0.454(4) 0.421(4) 0.120 Uiso 0.11 1 d PG . .
C3_4 C 0.297(3) 0.365(4) 0.432(4) 0.120 Uiso 0.11 1 d PG . .
C4_4 C 0.206(2) 0.352(4) 0.411(4) 0.120 Uiso 0.11 1 d PG . .
C5_4 C 0.199(2) 0.436(3) 0.479(3) 0.120 Uiso 0.11 1 d PG . .
C6_4 C 0.235(2) 0.524(4) 0.464(4) 0.120 Uiso 0.11 1 d PG . .
C7_4 C 0.326(2) 0.537(4) 0.486(5) 0.120 Uiso 0.11 1 d PG . .
C8_4 C 0.421(3) 0.463(5) 0.446(5) 0.120 Uiso 0.11 1 d PG . .
S1_5 S 0.0317(18) 0.542(2) 0.421(2) 0.120 Uiso 0.11 1 d PG . .
O4_5 N 0.495(2) 0.511(5) 0.668(3) 0.120 Uiso 0.11 1 d PG . .
O5_5 N 0.493(2) 0.552(4) 0.405(4) 0.120 Uiso 0.11 1 d PG . .
N4_5 O 0.5040(18) 0.620(4) 0.590(4) 0.120 Uiso 0.11 1 d PG . .
N5_5 O 0.484(2) 0.467(3) 0.510(4) 0.120 Uiso 0.11 1 d PG . .
C16_5 C 0.439(2) 0.650(3) 0.507(4) 0.120 Uiso 0.11 1 d PG . .
C17_5 C 0.494(2) 0.534(4) 0.597(3) 0.120 Uiso 0.11 1 d PG . .
C18_5 C 0.478(3) 0.372(4) 0.509(4) 0.120 Uiso 0.11 1 d PG . .
C19_5 C 0.477(3) 0.326(4) 0.413(5) 0.120 Uiso 0.11 1 d PG . .
C20_5 C 0.480(3) 0.388(4) 0.363(4) 0.120 Uiso 0.11 1 d PG . .
C21_5 C 0.485(2) 0.479(3) 0.424(4) 0.120 Uiso 0.11 1 d PG . .
C22_5 C 0.477(3) 0.228(4) 0.385(6) 0.120 Uiso 0.11 1 d PG . .
C23_5 C 0.478(3) 0.373(4) 0.263(4) 0.120 Uiso 0.11 1 d PG . .
C24_5 C 0.393(3) 0.367(5) 0.182(4) 0.120 Uiso 0.11 1 d PG . .
C9_5 C 0.1328(18) 0.561(2) 0.465(2) 0.120 Uiso 0.11 1 d PG . .
C10_5 C 0.2018(19) 0.636(2) 0.520(3) 0.120 Uiso 0.11 1 d PG . .
C11_5 C 0.2773(19) 0.635(2) 0.517(3) 0.120 Uiso 0.11 1 d PG . .
C12_5 C 0.2128(19) 0.481(2) 0.403(2) 0.120 Uiso 0.11 1 d PG . .
C13_5 C 0.2830(19) 0.558(2) 0.458(3) 0.120 Uiso 0.11 1 d PG . .
C14_5 C 0.1374(18) 0.483(2) 0.406(2) 0.120 Uiso 0.11 1 d PG . .
C15_5 C 0.3700(19) 0.554(3) 0.459(3) 0.120 Uiso 0.11 1 d PG . .
N1_5 O -0.120(2) 0.589(3) 0.501(3) 0.120 Uiso 0.11 1 d PG . .
N2_5 O -0.021(2) 0.605(3) 0.428(3) 0.120 Uiso 0.11 1 d PG . .
O3_5 N -0.006(2) 0.698(3) 0.574(4) 0.120 Uiso 0.11 1 d PG . .
O2_5 N 0.047(2) 0.577(3) 0.358(3) 0.120 Uiso 0.11 1 d PG . .
O1_5 N -0.0210(18) 0.452(2) 0.393(3) 0.120 Uiso 0.11 1 d PG . .
C8A_5 C -0.044(2) 0.627(3) 0.504(3) 0.120 Uiso 0.11 1 d PG . .
C2_5 C -0.294(3) 0.488(4) 0.596(5) 0.120 Uiso 0.11 1 d PG . .
C3_5 C -0.283(3) 0.438(4) 0.508(5) 0.120 Uiso 0.11 1 d PG . .
C4_5 C -0.191(3) 0.453(3) 0.531(4) 0.120 Uiso 0.11 1 d PG . .
C5_5 C -0.147(2) 0.557(3) 0.568(3) 0.120 Uiso 0.11 1 d PG . .
C6_5 C -0.156(3) 0.605(4) 0.658(4) 0.120 Uiso 0.11 1 d PG . .
C7_5 C -0.247(3) 0.591(4) 0.634(4) 0.120 Uiso 0.11 1 d PG . .
C8_5 C -0.380(3) 0.475(5) 0.568(6) 0.120 Uiso 0.11 1 d PG . .

loop_
_atom_site_aniso_label
_atom_site_aniso_U_11
_atom_site_aniso_U_22
_atom_site_aniso_U_33
_atom_site_aniso_U_23
_atom_site_aniso_U_13
_atom_site_aniso_U_12
C11_1 0.059(8) 0.062(9) 0.060(9) 0.026(8) 0.018(7) 0.009(7)
C21_1 0.067(9) 0.057(8) 0.057(8) 0.016(7) 0.019(7) 0.025(7)
C31_1 0.045(7) 0.057(8) 0.050(7) 0.019(6) 0.011(6) 0.008(6)
C41_1 0.050(8) 0.063(9) 0.070(9) 0.026(7) 0.008(7) 0.005(6)
C51_1 0.038(7) 0.083(10) 0.081(10) 0.040(8) 0.017(7) 0.007(7)
C61_1 0.094(13) 0.25(3) 0.24(3) 0.23(3) 0.111(17) 0.110(17)
O61_1 0.108(10) 0.141(11) 0.145(12) 0.078(10) 0.065(9) 0.056(9)
O21_1 0.071(6) 0.095(7) 0.069(6) 0.037(5) 0.027(5) 0.040(5)
O31_1 0.082(7) 0.101(8) 0.094(7) 0.056(6) 0.053(6) 0.043(6)
O41_1 0.062(5) 0.067(6) 0.054(5) 0.025(4) 0.020(4) 0.010(4)
O51_1 0.062(6) 0.076(6) 0.076(6) 0.043(5) 0.018(5) 0.016(5)
C12_1 0.058(9) 0.057(8) 0.059(9) 0.015(7) 0.011(7) 0.002(7)
C22_1 0.058(9) 0.068(10) 0.069(9) 0.031(8) 0.023(7) 0.012(7)
C32_1 0.037(7) 0.065(9) 0.060(8) 0.031(7) 0.023(6) 0.009(6)
C42_1 0.039(7) 0.072(9) 0.051(7) 0.016(7) 0.016(6) 0.008(6)
C52_1 0.051(8) 0.069(10) 0.058(8) 0.011(7) 0.017(7) 0.001(7)
C62_1 0.050(8) 0.076(10) 0.093(11) 0.035(8) 0.031(8) 0.016(7)
O62_1 0.061(6) 0.093(7) 0.076(7) 0.028(5) 0.023(5) 0.025(5)
O52_1 0.048(5) 0.061(6) 0.073(6) 0.028(5) 0.016(4) 0.010(4)
O22_1 0.050(6) 0.058(7) 0.064(7) 0.035(6) 0.033(6) 0.028(5)
O32_1 0.057(6) 0.078(6) 0.087(7) 0.031(5) 0.033(5) 0.014(5)
O42_1 0.050(5) 0.065(6) 0.053(5) 0.009(5) 0.014(4) 0.007(4)
C13_1 0.047(8) 0.066(8) 0.058(8) 0.024(7) 0.020(6) 0.020(7)
C23_1 0.061(9) 0.071(9) 0.060(9) 0.025(7) 0.028(7) 0.016(7)
C33_1 0.055(8) 0.062(8) 0.064(9) 0.022(7) 0.024(7) 0.018(7)
C43_1 0.032(6) 0.065(8) 0.049(8) 0.009(6) 0.015(6) 0.013(6)
C53_1 0.048(8) 0.077(9) 0.053(9) 0.007(7) 0.020(7) 0.017(7)
C63_1 0.053(9) 0.102(12) 0.068(10) 0.015(9) 0.014(7) 0.021(8)
O63_1 0.092(9) 0.162(13) 0.093(8) 0.030(9) 0.035(7) 0.070(9)
O23_1 0.059(5) 0.072(6) 0.078(6) 0.013(5) 0.043(5) 0.016(5)
O33_1 0.042(5) 0.059(5) 0.082(6) 0.003(5) 0.026(5) -0.003(4)
O43_1 0.049(5) 0.074(6) 0.055(6) 0.020(5) 0.021(4) 0.017(4)
O53_1 0.052(5) 0.071(6) 0.056(6) 0.012(5) 0.011(4) 0.013(4)
C14_1 0.046(8) 0.046(8) 0.075(9) 0.014(7) 0.025(7) 0.010(6)
C24_1 0.044(8) 0.053(7) 0.063(8) 0.019(7) 0.028(7) 0.010(6)
C34_1 0.043(7) 0.050(7) 0.049(7) 0.012(6) 0.015(6) 0.009(6)
C44_1 0.069(9) 0.052(8) 0.058(8) 0.027(7) 0.027(7) 0.022(6)
C54_1 0.037(7) 0.077(9) 0.060(8) 0.015(7) 0.017(7) 0.015(6)
O54_1 0.049(5) 0.071(6) 0.058(5) 0.025(4) 0.020(4) 0.024(4)
O64_1 0.074(7) 0.113(9) 0.086(7) 0.023(7) 0.041(6) 0.028(6)
O24_1 0.052(5) 0.072(6) 0.069(6) 0.026(5) 0.024(5) 0.009(4)
O34_1 0.045(5) 0.103(7) 0.054(5) 0.023(5) 0.008(4) 0.011(5)
O44_1 0.066(6) 0.059(5) 0.070(6) 0.022(5) 0.037(5) 0.020(4)
C64_1 0.060(9) 0.105(13) 0.061(9) 0.012(9) 0.027(8) 0.010(8)
C15_1 0.086(11) 0.068(9) 0.069(10) 0.031(7) 0.052(9) 0.028(8)
C25_1 0.075(10) 0.084(11) 0.063(9) 0.033(8) 0.028(8) 0.022(8)
C35_1 0.052(8) 0.067(9) 0.061(8) 0.027(7) 0.019(7) 0.012(6)
C45_1 0.064(8) 0.044(8) 0.065(8) 0.015(6) 0.032(7) 0.008(6)
C55_1 0.052(9) 0.065(9) 0.104(11) 0.037(8) 0.032(8) 0.025(7)
C65_1 0.056(11) 0.142(17) 0.140(18) 0.076(15) 0.041(12) 0.034(11)
O65_1 0.16(3) 0.19(3) 0.29(5) 0.05(3) 0.18(3) 0.06(2)
O65_1 0.067(18) 0.17(3) 0.16(3) 0.08(3) 0.05(2) 0.027(19)
O55_1 0.076(7) 0.102(8) 0.108(8) 0.048(7) 0.062(6) 0.037(6)
O35_1 0.062(6) 0.081(6) 0.075(6) 0.030(5) 0.019(5) 0.015(5)
O25_1 0.068(6) 0.063(6) 0.074(6) 0.023(5) 0.030(5) 0.001(5)
O45_1 0.061(5) 0.062(6) 0.061(5) 0.018(4) 0.033(4) 0.017(4)
C16_1 0.049(8) 0.047(7) 0.055(8) 0.015(6) 0.021(6) 0.009(6)
C26_1 0.064(9) 0.049(7) 0.054(8) 0.016(6) 0.029(7) 0.015(7)
C36_1 0.059(8) 0.068(9) 0.063(8) 0.029(7) 0.029(7) 0.019(7)
C46_1 0.058(8) 0.050(7) 0.054(8) 0.007(6) 0.020(6) 0.022(6)
C56_1 0.066(9) 0.054(8) 0.056(8) -0.005(7) 0.028(7) 0.005(7)
C66_1 0.048(8) 0.100(11) 0.070(9) 0.007(9) 0.030(7) 0.017(8)
O66_1 0.079(7) 0.099(8) 0.115(9) 0.037(7) 0.051(7) 0.014(6)
O26_1 0.043(5) 0.068(6) 0.065(6) 0.011(5) 0.013(4) 0.007(4)
O36_1 0.049(5) 0.070(6) 0.083(7) 0.007(5) 0.012(5) 0.019(5)
O46_1 0.061(5) 0.053(5) 0.053(5) 0.008(4) 0.024(4) 0.008(4)
O56_1 0.054(6) 0.069(6) 0.072(6) 0.022(5) 0.029(5) 0.015(5)
C17_1 0.053(8) 0.070(10) 0.064(9) -0.003(7) 0.022(7) -0.007(7)
C27_1 0.052(8) 0.056(8) 0.068(10) 0.014(7) 0.019(7) 0.022(6)
C37_1 0.053(8) 0.063(8) 0.052(8) 0.007(6) 0.022(7) 0.013(6)
C47_1 0.044(8) 0.066(9) 0.071(10) 0.009(7) 0.020(7) 0.008(6)
C57_1 0.043(7) 0.060(8) 0.067(9) 0.000(7) 0.027(7) 0.006(6)
C67_1 0.058(9) 0.078(11) 0.083(11) 0.012(8) 0.027(8) 0.019(8)
O67_1 0.075(7) 0.093(9) 0.075(7) -0.011(6) 0.023(6) -0.005(6)
O27_1 0.067(6) 0.066(6) 0.067(6) 0.005(5) 0.010(5) 0.021(5)
O37_1 0.059(6) 0.096(7) 0.075(6) 0.016(5) 0.029(5) 0.030(5)
O47_1 0.065(6) 0.057(5) 0.063(6) 0.018(5) 0.028(5) 0.011(4)
O57_1 0.056(6) 0.078(6) 0.072(7) 0.002(5) 0.026(5) 0.002(5)
C11_2 0.037(7) 0.072(9) 0.042(8) 0.006(6) 0.006(6) 0.002(6)
C21_2 0.049(8) 0.052(8) 0.053(8) 0.004(6) 0.013(6) 0.006(6)
C31_2 0.053(8) 0.055(8) 0.052(7) 0.016(6) 0.022(7) 0.012(6)
C41_2 0.057(8) 0.054(8) 0.056(8) 0.022(6) 0.019(7) 0.013(7)
C51_2 0.059(8) 0.044(8) 0.069(9) 0.010(6) 0.036(7) 0.005(6)
O61_2 0.062(6) 0.089(7) 0.059(6) 0.006(5) 0.004(5) 0.003(5)
C61_2 0.040(8) 0.076(10) 0.098(13) 0.006(9) 0.025(8) 0.007(7)
O21_2 0.060(6) 0.074(6) 0.064(6) 0.007(5) 0.024(5) -0.009(5)
O31_2 0.052(5) 0.066(6) 0.078(6) 0.001(5) 0.029(5) 0.010(4)
O41_2 0.052(5) 0.071(6) 0.046(5) 0.012(5) 0.015(4) 0.012(4)
O51_2 0.043(5) 0.071(6) 0.065(6) 0.015(5) 0.013(4) 0.014(4)
C12_2 0.055(8) 0.053(8) 0.061(9) 0.009(7) 0.017(7) 0.012(7)
C22_2 0.051(8) 0.054(8) 0.070(9) 0.020(7) 0.017(7) 0.010(7)
C32_2 0.049(8) 0.069(9) 0.057(8) 0.020(7) 0.017(6) 0.004(7)
C42_2 0.054(8) 0.064(8) 0.059(8) 0.019(7) 0.023(7) 0.008(7)
C52_2 0.054(8) 0.070(9) 0.056(8) 0.021(7) 0.015(7) 0.012(7)
C62_2 0.041(8) 0.120(14) 0.090(12) 0.061(12) 0.012(8) 0.005(9)
O62_2 0.077(7) 0.080(8) 0.117(10) 0.036(8) -0.005(7) -0.003(6)
O22_2 0.061(6) 0.069(6) 0.084(6) 0.030(5) 0.038(5) 0.018(5)
O32_2 0.064(6) 0.090(7) 0.096(7) 0.049(6) 0.040(5) 0.039(5)
O42_2 0.055(5) 0.071(6) 0.052(5) 0.019(5) 0.013(4) 0.007(4)
O52_2 0.049(5) 0.074(6) 0.070(6) 0.032(5) 0.015(5) 0.013(5)
C13_2 0.061(9) 0.069(10) 0.061(9) 0.024(7) 0.013(7) -0.009(7)
C23_2 0.063(9) 0.059(8) 0.073(10) 0.031(7) 0.032(8) 0.017(7)
C33_2 0.048(7) 0.058(8) 0.043(8) 0.019(6) 0.007(6) 0.019(6)
C43_2 0.042(7) 0.061(8) 0.053(8) 0.013(6) 0.022(6) 0.011(6)
C53_2 0.040(7) 0.081(9) 0.083(11) 0.039(8) 0.028(7) 0.022(7)
C63_2 0.066(10) 0.113(15) 0.084(11) 0.037(10) 0.022(9) 0.021(9)
O63_2 0.076(7) 0.098(9) 0.124(10) 0.033(7) 0.049(7) 0.015(6)
O23_2 0.065(6) 0.096(7) 0.085(7) 0.045(6) 0.041(5) 0.026(5)
O33_2 0.052(5) 0.091(7) 0.064(6) 0.032(5) 0.022(5) 0.028(5)
O43_2 0.059(5) 0.064(5) 0.072(6) 0.015(5) 0.030(5) 0.018(4)
O53_2 0.051(5) 0.074(6) 0.052(6) 0.024(5) 0.013(4) -0.003(4)
C14_2 0.057(8) 0.078(9) 0.047(8) 0.016(7) 0.021(7) 0.003(7)
C24_2 0.051(8) 0.075(10) 0.058(8) 0.015(7) 0.026(7) 0.002(7)
C34_2 0.033(7) 0.077(10) 0.060(8) 0.013(7) 0.012(6) 0.017(6)
C54_2 0.060(9) 0.082(11) 0.062(9) 0.008(8) 0.017(8) 0.022(8)
C44_2 0.053(8) 0.052(8) 0.060(8) 0.009(6) 0.027(7) 0.008(6)
C64_2 0.050(10) 0.119(14) 0.090(12) -0.002(11) 0.019(9) 0.020(9)
O64_2 0.066(11) 0.121(14) 0.148(17) 0.008(13) 0.070(12) 0.017(9)
O54_2 0.054(6) 0.085(7) 0.069(6) 0.003(5) 0.030(5) 0.010(5)
O24_2 0.061(6) 0.057(5) 0.075(6) 0.012(4) 0.026(5) 0.022(4)
O34_2 0.055(6) 0.088(7) 0.059(6) 0.009(5) 0.022(5) 0.020(5)
O44_2 0.059(5) 0.069(6) 0.062(6) 0.019(5) 0.029(5) 0.023(5)
C15_2 0.053(8) 0.086(9) 0.046(8) 0.028(7) 0.030(6) 0.036(7)
C25_2 0.053(8) 0.063(8) 0.048(7) 0.016(6) 0.029(6) 0.017(7)
C35_2 0.049(8) 0.053(8) 0.062(8) 0.011(6) 0.028(7) 0.019(6)
C45_2 0.073(9) 0.062(8) 0.066(8) 0.043(7) 0.039(7) 0.035(7)
C55_2 0.047(8) 0.057(8) 0.070(8) 0.023(7) 0.028(7) 0.013(6)
C65_2 0.056(9) 0.077(10) 0.097(13) 0.034(9) 0.022(8) 0.027(8)
O25_2 0.052(5) 0.072(6) 0.075(6) 0.025(5) 0.032(5) 0.028(5)
O35_2 0.050(5) 0.067(6) 0.094(7) 0.025(5) 0.026(5) 0.014(5)
O45_2 0.065(6) 0.074(6) 0.058(5) 0.022(5) 0.035(5) 0.022(5)
O55_2 0.059(6) 0.067(6) 0.080(6) 0.018(5) 0.043(5) 0.021(5)
O65_2 0.075(7) 0.102(8) 0.094(8) 0.026(6) 0.052(6) 0.038(6)
C16_2 0.118(14) 0.087(12) 0.077(10) 0.044(9) 0.057(11) 0.058(10)
C26_2 0.079(11) 0.052(8) 0.093(12) 0.020(8) 0.048(10) 0.014(7)
C36_2 0.059(8) 0.055(8) 0.048(7) 0.017(6) 0.023(6) 0.010(6)
C46_2 0.070(9) 0.060(8) 0.053(8) 0.012(6) 0.026(7) 0.023(7)
C56_2 0.060(9) 0.095(11) 0.071(10) 0.033(8) 0.031(8) 0.031(8)
C66_2 0.068(11) 0.139(17) 0.100(13) 0.061(13) 0.040(10) 0.031(11)
O66_2 0.118(16) 0.19(2) 0.111(15) 0.051(15) 0.060(13) 0.099(16)
O66_2 0.08(3) 0.12(3) 0.27(7) 0.10(4) 0.08(4) 0.04(2)
O36_2 0.065(6) 0.090(7) 0.070(6) 0.023(5) 0.019(5) 0.000(5)
O26_2 0.078(7) 0.102(8) 0.065(6) 0.042(6) 0.015(5) 0.031(6)
O46_2 0.070(6) 0.060(5) 0.051(5) 0.022(4) 0.027(4) 0.018(4)
O56_2 0.078(7) 0.101(7) 0.080(7) 0.049(6) 0.051(6) 0.053(6)
C17_2 0.058(9) 0.066(8) 0.050(8) 0.025(7) 0.024(7) 0.014(6)
C27_2 0.058(8) 0.060(8) 0.041(7) 0.028(6) 0.023(7) 0.017(6)
C37_2 0.032(7) 0.078(9) 0.041(7) 0.009(6) 0.009(6) 0.012(6)
C47_2 0.053(8) 0.056(8) 0.054(8) 0.011(7) 0.025(7) 0.014(6)
C57_2 0.053(8) 0.084(10) 0.053(8) 0.022(8) 0.021(7) 0.021(7)
C67_2 0.046(8) 0.068(9) 0.071(9) 0.013(7) 0.021(7) 0.011(6)
O67_2 0.070(7) 0.111(9) 0.076(7) 0.028(6) 0.023(5) 0.035(6)
O27_2 0.045(5) 0.067(6) 0.052(5) 0.008(4) 0.011(4) 0.004(4)
O37_2 0.047(5) 0.092(7) 0.066(6) 0.010(5) 0.020(5) 0.004(5)
O47_2 0.057(5) 0.062(6) 0.049(5) 0.014(4) 0.017(4) 0.009(4)
O57_2 0.050(5) 0.075(6) 0.045(5) 0.011(5) 0.013(4) 0.019(4)

loop_
_atom_type_symbol
_atom_type_description
_atom_type_scat_dispersion_real
_atom_type_scat_dispersion_imag
_atom_type_scat_source
C C 0.0181 0.0091 'International Tables Vol C Tables 4.2.6.8 and 6.1.1.4'
H H 0.0000 0.0000 'International Tables Vol C Tables 4.2.6.8 and 6.1.1.4'
O O 0.0492 0.0322 'International Tables Vol C Tables 4.2.6.8 and 6.1.1.4'
N N 0.0311 0.0180 'International Tables Vol C Tables 4.2.6.8 and 6.1.1.4'
S S 0.3331 0.5567 'International Tables Vol C Tables 4.2.6.8 and 6.1.1.4'

loop_
_geom_angle_atom_site_label_1
_geom_angle_atom_site_label_2
_geom_angle_atom_site_label_3
_geom_angle
_geom_angle_site_symmetry_1
_geom_angle_site_symmetry_3
O47_1 C11_1 O51_1 111.3(11) . .
O47_1 C11_1 C21_1 108.2(10) . .
O51_1 C11_1 C21_1 109.9(11) . .
O21_1 C21_1 C11_1 111.6(11) . .
O21_1 C21_1 C31_1 111.2(11) . .
C11_1 C21_1 C31_1 110.6(11) . .
O31_1 C31_1 C21_1 111.3(11) . .
O31_1 C31_1 C41_1 110.3(11) . .
C21_1 C31_1 C41_1 109.2(10) . .
O41_1 C41_1 C51_1 110.2(12) . .
O41_1 C41_1 C31_1 108.5(10) . .
C51_1 C41_1 C31_1 111.0(12) . .
O51_1 C51_1 C41_1 113.0(12) . .
O51_1 C51_1 C61_1 99.0(10) . .
C41_1 C51_1 C61_1 109.0(13) . .
O61_1 C61_1 C51_1 106.1(18) . .
C41_1 O41_1 C12_1 120.3(10) . .
C11_1 O51_1 C51_1 113.1(9) . .
O52_1 C12_1 O41_1 111.3(12) . .
O52_1 C12_1 C22_1 110.4(11) . .
O41_1 C12_1 C22_1 107.5(10) . .
O22_1 C22_1 C32_1 112.6(11) . .
O22_1 C22_1 C12_1 109.9(11) . .
C32_1 C22_1 C12_1 110.1(12) . .
O32_1 C32_1 C22_1 113.6(11) . .
O32_1 C32_1 C42_1 106.6(10) . .
C22_1 C32_1 C42_1 108.9(11) . .
O42_1 C42_1 C32_1 108.6(10) . .
O42_1 C42_1 C52_1 108.3(10) . .
C32_1 C42_1 C52_1 110.2(11) . .
O52_1 C52_1 C62_1 106.5(11) . .
O52_1 C52_1 C42_1 109.9(11) . .
C62_1 C52_1 C42_1 111.5(12) . .
O62_1 C62_1 C52_1 110.9(11) . .
C12_1 O52_1 C52_1 115.7(10) . .
C13_1 O42_1 C42_1 118.3(10) . .
O42_1 C13_1 O53_1 109.1(10) . .
O42_1 C13_1 C23_1 110.4(10) . .
O53_1 C13_1 C23_1 110.9(11) . .
O23_1 C23_1 C13_1 110.7(11) . .
O23_1 C23_1 C33_1 110.5(11) . .
C13_1 C23_1 C33_1 111.1(11) . .
O33_1 C33_1 C23_1 112.4(11) . .
O33_1 C33_1 C43_1 108.1(11) . .
C23_1 C33_1 C43_1 108.4(11) . .
O43_1 C43_1 C33_1 109.4(10) . .
O43_1 C43_1 C53_1 110.0(10) . .
C33_1 C43_1 C53_1 111.3(11) . .
O53_1 C53_1 C63_1 108.2(11) . .
O53_1 C53_1 C43_1 110.5(10) . .
C63_1 C53_1 C43_1 115.9(12) . .
O63_1 C63_1 C53_1 108.0(13) . .
C14_1 O43_1 C43_1 118.1(10) . .
C53_1 O53_1 C13_1 115.3(10) . .
O43_1 C14_1 O54_1 112.5(9) . .
O43_1 C14_1 C24_1 105.9(10) . .
O54_1 C14_1 C24_1 109.6(10) . .
O24_1 C24_1 C34_1 114.0(10) . .
O24_1 C24_1 C14_1 110.0(10) . .
C34_1 C24_1 C14_1 111.4(10) . .
O34_1 C34_1 C24_1 111.6(10) . .
O34_1 C34_1 C44_1 109.0(10) . .
C24_1 C34_1 C44_1 109.6(10) . .
O44_1 C44_1 C34_1 106.5(10) . .
O44_1 C44_1 C54_1 106.5(10) . .
C34_1 C44_1 C54_1 114.1(11) . .
O54_1 C54_1 C64_1 106.1(11) . .
O54_1 C54_1 C44_1 109.1(10) . .
C64_1 C54_1 C44_1 113.4(12) . .
C14_1 O54_1 C54_1 114.8(9) . .
C15_1 O44_1 C44_1 116.6(9) . .
C54_1 C64_1 O64_1 112.8(12) . .
O55_1 C15_1 O44_1 109.9(11) . .
O55_1 C15_1 C25_1 112.0(11) . .
O44_1 C15_1 C25_1 107.9(11) . .
O25_1 C25_1 C15_1 111.5(11) . .
O25_1 C25_1 C35_1 111.2(12) . .
C15_1 C25_1 C35_1 107.1(12) . .
O35_1 C35_1 C45_1 108.4(10) . .
O35_1 C35_1 C25_1 108.4(11) . .
C45_1 C35_1 C25_1 110.5(11) . .
O45_1 C45_1 C35_1 109.6(11) . .
O45_1 C45_1 C55_1 107.8(10) . .
C35_1 C45_1 C55_1 109.4(11) . .
C65_1 C55_1 O55_1 103.4(13) . .
C65_1 C55_1 C45_1 114.7(13) . .
O55_1 C55_1 C45_1 108.2(11) . .
O65_1 C65_1 O65_1 121(3) . .
O65_1 C65_1 C55_1 108(2) . .
O65_1 C65_1 C55_1 110.9(18) . .
C15_1 O55_1 C55_1 113.6(10) . .
C45_1 O45_1 C16_1 119.0(9) . .
O56_1 C16_1 O45_1 112.0(10) . .
O56_1 C16_1 C26_1 111.2(10) . .
O45_1 C16_1 C26_1 108.3(9) . .
O26_1 C26_1 C16_1 111.7(10) . .
O26_1 C26_1 C36_1 110.5(10) . .
C16_1 C26_1 C36_1 108.4(11) . .
O36_1 C36_1 C46_1 109.9(11) . .
O36_1 C36_1 C26_1 109.1(11) . .
C46_1 C36_1 C26_1 108.7(10) . .
O46_1 C46_1 C36_1 107.4(10) . .
O46_1 C46_1 C56_1 107.3(10) . .
C36_1 C46_1 C56_1 111.0(11) . .
O56_1 C56_1 C66_1 106.6(11) . .
O56_1 C56_1 C46_1 109.6(11) . .
C66_1 C56_1 C46_1 111.6(12) . .
O66_1 C66_1 C56_1 113.7(13) . .
C17_1 O46_1 C46_1 117.0(10) . .
C16_1 O56_1 C56_1 114.6(9) . .
O57_1 C17_1 O46_1 111.1(13) . .
O57_1 C17_1 C27_1 108.5(11) . .
O46_1 C17_1 C27_1 108.8(11) . .
C37_1 C27_1 O27_1 110.4(11) . .
C37_1 C27_1 C17_1 111.5(12) . .
O27_1 C27_1 C17_1 109.2(10) . .
C27_1 C37_1 O37_1 113.2(11) . .
C27_1 C37_1 C47_1 110.1(11) . .
O37_1 C37_1 C47_1 106.9(10) . .
O47_1 C47_1 C37_1 109.4(11) . .
O47_1 C47_1 C57_1 110.4(11) . .
C37_1 C47_1 C57_1 107.6(11) . .
O57_1 C57_1 C47_1 112.6(12) . .
O57_1 C57_1 C67_1 104.7(11) . .
C47_1 C57_1 C67_1 112.2(11) . .
O67_1 C67_1 C57_1 108.6(12) . .
C11_1 O47_1 C47_1 118.1(10) . .
C17_1 O57_1 C57_1 114.5(10) . .
O51_2 C11_2 O47_2 110.2(10) . .
O51_2 C11_2 C21_2 106.9(10) . .
O47_2 C11_2 C21_2 110.3(10) . .
O21_2 C21_2 C31_2 110.3(10) . .
O21_2 C21_2 C11_2 107.1(10) . .
C31_2 C21_2 C11_2 111.7(11) . .
O31_2 C31_2 C21_2 112.0(10) . .
O31_2 C31_2 C41_2 112.0(10) . .
C21_2 C31_2 C41_2 106.2(10) . .
O41_2 C41_2 C31_2 106.2(10) . .
O41_2 C41_2 C51_2 109.3(10) . .
C31_2 C41_2 C51_2 114.3(11) . .
O51_2 C51_2 C41_2 109.2(9) . .
O51_2 C51_2 C61_2 106.5(12) . .
C41_2 C51_2 C61_2 114.3(11) . .
O61_2 C61_2 C51_2 109.3(11) . .
C12_2 O41_2 C41_2 118.5(10) . .
C11_2 O51_2 C51_2 116.8(10) . .
O52_2 C12_2 O41_2 111.1(11) . .
O52_2 C12_2 C22_2 110.2(10) . .
O41_2 C12_2 C22_2 106.6(10) . .
O22_2 C22_2 C32_2 114.2(11) . .
O22_2 C22_2 C12_2 110.5(10) . .
C32_2 C22_2 C12_2 111.7(12) . .
O32_2 C32_2 C42_2 111.4(11) . .
O32_2 C32_2 C22_2 110.3(11) . .
C42_2 C32_2 C22_2 110.7(11) . .
O42_2 C42_2 C32_2 110.5(11) . .
O42_2 C42_2 C52_2 109.2(10) . .
C32_2 C42_2 C52_2 110.4(11) . .
O52_2 C52_2 C62_2 104.9(11) . .
O52_2 C52_2 C42_2 111.8(11) . .
C62_2 C52_2 C42_2 112.8(12) . .
O62_2 C62_2 C52_2 110.4(14) . .
C13_2 O42_2 C42_2 120.0(10) . .
C12_2 O52_2 C52_2 114.8(10) . .
O53_2 C13_2 O42_2 113.6(13) . .
O53_2 C13_2 C23_2 110.2(11) . .
O42_2 C13_2 C23_2 107.2(11) . .
O23_2 C23_2 C33_2 109.6(11) . .
O23_2 C23_2 C13_2 110.4(11) . .
C33_2 C23_2 C13_2 110.1(12) . .
O33_2 C33_2 C23_2 112.3(11) . .
O33_2 C33_2 C43_2 108.6(10) . .
C23_2 C33_2 C43_2 106.8(10) . .
O43_2 C43_2 C53_2 110.8(10) . .
O43_2 C43_2 C33_2 106.4(9) . .
C53_2 C43_2 C33_2 112.3(10) . .
O53_2 C53_2 C63_2 104.9(12) . .
O53_2 C53_2 C43_2 110.9(10) . .
C63_2 C53_2 C43_2 114.1(12) . .
O63_2 C63_2 C53_2 110.7(14) . .
C14_2 O43_2 C43_2 118.4(10) . .
C13_2 O53_2 C53_2 113.9(10) . .
O43_2 C14_2 O54_2 111.4(12) . .
O43_2 C14_2 C24_2 108.1(10) . .
O54_2 C14_2 C24_2 109.2(11) . .
O24_2 C24_2 C34_2 112.3(10) . .
O24_2 C24_2 C14_2 109.6(11) . .
C34_2 C24_2 C14_2 110.4(12) . .
O34_2 C34_2 C24_2 108.5(11) . .
O34_2 C34_2 C44_2 109.2(11) . .
C24_2 C34_2 C44_2 107.9(10) . .
O54_2 C54_2 C64_2 106.6(13) . .
O54_2 C54_2 C44_2 111.2(12) . .
C64_2 C54_2 C44_2 110.8(13) . .
O44_2 C44_2 C54_2 110.8(11) . .
O44_2 C44_2 C34_2 107.3(10) . .
C54_2 C44_2 C34_2 108.7(11) . .
O64_2 C64_2 O64_2 91(4) . .
O64_2 C64_2 C54_2 114(4) . .
O64_2 C64_2 C54_2 115.4(18) . .
C14_2 O54_2 C54_2 113.3(10) . .
C15_2 O44_2 C44_2 118.2(10) . .
O55_2 C15_2 O44_2 111.7(10) . .
O55_2 C15_2 C25_2 110.6(11) . .
O44_2 C15_2 C25_2 106.0(9) . .
O25_2 C25_2 C35_2 112.3(9) . .
O25_2 C25_2 C15_2 111.8(10) . .
C35_2 C25_2 C15_2 109.8(10) . .
O35_2 C35_2 C25_2 112.1(11) . .
O35_2 C35_2 C45_2 107.5(10) . .
C25_2 C35_2 C45_2 111.1(10) . .
O45_2 C45_2 C35_2 107.1(10) . .
O45_2 C45_2 C55_2 109.2(11) . .
C35_2 C45_2 C55_2 110.2(10) . .
O55_2 C55_2 C65_2 105.6(10) . .
O55_2 C55_2 C45_2 111.2(10) . .
C65_2 C55_2 C45_2 111.8(11) . .
O65_2 C65_2 C55_2 113.0(12) . .
C45_2 O45_2 C16_2 117.7(10) . .
C15_2 O55_2 C55_2 116.0(9) . .
O56_2 C16_2 O45_2 111.6(14) . .
O56_2 C16_2 C26_2 112.1(12) . .
O45_2 C16_2 C26_2 107.0(12) . .
O26_2 C26_2 C36_2 112.6(12) . .
O26_2 C26_2 C16_2 112.1(12) . .
C36_2 C26_2 C16_2 109.8(12) . .
O36_2 C36_2 C26_2 109.9(10) . .
O36_2 C36_2 C46_2 110.8(10) . .
C26_2 C36_2 C46_2 109.3(11) . .
O46_2 C46_2 C56_2 110.3(11) . .
O46_2 C46_2 C36_2 106.6(10) . .
C56_2 C46_2 C36_2 109.0(11) . .
O56_2 C56_2 C46_2 110.1(12) . .
O56_2 C56_2 C66_2 105.9(12) . .
C46_2 C56_2 C66_2 110.6(13) . .
O66_2 C66_2 C56_2 113.0(17) . .
O66_2 C66_2 O66_2 116(2) . .
C56_2 C66_2 O66_2 112(2) . .
C17_2 O46_2 C46_2 118.5(10) . .
C16_2 O56_2 C56_2 114.9(10) . .
O57_2 C17_2 O46_2 112.2(10) . .
O57_2 C17_2 C27_2 112.1(10) . .
O46_2 C17_2 C27_2 106.9(10) . .
O27_2 C27_2 C17_2 112.2(9) . .
O27_2 C27_2 C37_2 111.8(10) . .
C17_2 C27_2 C37_2 109.6(10) . .
O37_2 C37_2 C47_2 110.2(10) . .
O37_2 C37_2 C27_2 108.5(10) . .
C47_2 C37_2 C27_2 108.6(10) . .
O47_2 C47_2 C37_2 108.8(10) . .
O47_2 C47_2 C57_2 106.9(10) . .
C37_2 C47_2 C57_2 111.7(10) . .
O57_2 C57_2 C47_2 111.2(11) . .
O57_2 C57_2 C67_2 105.7(11) . .
C47_2 C57_2 C67_2 114.1(11) . .
O67_2 C67_2 C57_2 112.3(11) . .
C11_2 O47_2 C47_2 118.9(10) . .
C17_2 O57_2 C57_2 113.4(9) . .
OW1_3 C2W_3 C1W_3 112(4) . .
O2_4 S1_4 O1_4 123.0 . .
O2_4 S1_4 N2_4 89.4 . .
O1_4 S1_4 N2_4 105.5 . .
O2_4 S1_4 C9_4 77.9 . .
O1_4 S1_4 C9_4 120.4 . .
N2_4 S1_4 C9_4 132.0 . .
C23_5 O4_4 C17_4 73(4) 1_455 .
C23_5 O4_4 C20_5 69(5) 1_455 1_455
C17_4 O4_4 C20_5 23(2) . 1_455
C23_5 O4_4 C19_5 112(5) 1_455 1_455
C17_4 O4_4 C19_5 55(3) . 1_455
C20_5 O4_4 C19_5 46(3) 1_455 1_455
N5_5 O5_4 C21_4 33(4) 1_455 .
N5_5 O5_4 C17_5 76(4) 1_455 1_455
C21_4 O5_4 C17_5 79(5) . 1_455
N5_5 O5_4 N4_5 123(3) 1_455 1_455
C21_4 O5_4 N4_5 138(3) . 1_455
C17_5 O5_4 N4_5 59(3) 1_455 1_455
N5_5 O5_4 C21_5 56(4) 1_455 1_455
C21_4 O5_4 C21_5 73(3) . 1_455
C17_5 O5_4 C21_5 126(6) 1_455 1_455
N4_5 O5_4 C21_5 129(5) 1_455 1_455
N5_5 O5_4 C8_4 36(4) 1_455 1_455
C21_4 O5_4 C8_4 67.9 . 1_455
C17_5 O5_4 C8_4 82(5) 1_455 1_455
N4_5 O5_4 C8_4 101(3) 1_455 1_455
C21_5 O5_4 C8_4 44.5(17) 1_455 1_455
C17_4 N4_4 C21_5 77(4) . 1_455
C17_4 N4_4 O5_5 128(3) . 1_455
C21_5 N4_4 O5_5 51(3) 1_455 1_455
C17_4 N4_4 C20_5 22(2) . 1_455
C21_5 N4_4 C20_5 63(3) 1_455 1_455
O5_5 N4_4 C20_5 110(4) 1_455 1_455
C17_4 N4_4 C16_4 125.1 . .
C21_5 N4_4 C16_4 94(4) 1_455 .
O5_5 N4_4 C16_4 68(3) 1_455 .
C20_5 N4_4 C16_4 138(4) 1_455 .
C17_4 N4_4 C23_5 53(4) . 1_455
C21_5 N4_4 C23_5 112(5) 1_455 1_455
O5_5 N4_4 C23_5 139(3) 1_455 1_455
C20_5 N4_4 C23_5 54(3) 1_455 1_455
C16_4 N4_4 C23_5 151.0(16) . 1_455
C19_5 N5_4 C18_5 85(4) 1_455 1_455
C19_5 N5_4 C20_5 67(5) 1_455 1_455
C18_5 N5_4 C20_5 129(5) 1_455 1_455
C19_5 N5_4 C21_4 142(3) 1_455 .
C18_5 N5_4 C21_4 59(5) 1_455 .
C20_5 N5_4 C21_4 124(4) 1_455 .
C19_5 N5_4 C17_4 75(6) 1_455 .
C18_5 N5_4 C17_4 151(5) 1_455 .
C20_5 N5_4 C17_4 22.9(17) 1_455 .
C21_4 N5_4 C17_4 130.2 . .
C19_5 N5_4 C18_4 50(6) 1_455 .
C18_5 N5_4 C18_4 58(4) 1_455 .
C20_5 N5_4 C18_4 116(4) 1_455 .
C21_4 N5_4 C18_4 111.4 . .
C17_4 N5_4 C18_4 118.2 . .
C19_5 N5_4 N5_5 127(4) 1_455 1_455
C18_5 N5_4 N5_5 62(3) 1_455 1_455
C20_5 N5_4 N5_5 102(5) 1_455 1_455
C21_4 N5_4 N5_5 25(3) . 1_455
C17_4 N5_4 N5_5 115(3) . 1_455
C18_4 N5_4 N5_5 120(3) . 1_455
C19_5 N5_4 C21_5 114(7) 1_455 1_455
C18_5 N5_4 C21_5 107(4) 1_455 1_455
C20_5 N5_4 C21_5 56(3) 1_455 1_455
C21_4 N5_4 C21_5 68(3) . 1_455
C17_4 N5_4 C21_5 65(3) . 1_455
C18_4 N5_4 C21_5 155.9(19) . 1_455
N5_5 N5_4 C21_5 50(3) 1_455 1_455
C15_4 C16_4 N4_4 95.5 . .
C15_4 C16_4 O5_5 111(3) . 1_455
N4_4 C16_4 O5_5 53(3) . 1_455
C20_5 C17_4 O4_4 101(9) 1_455 .
C20_5 C17_4 N4_4 92(10) 1_455 .
O4_4 C17_4 N4_4 126.9 . .
C20_5 C17_4 C23_5 84(9) 1_455 1_455
O4_4 C17_4 C23_5 53(5) . 1_455
N4_4 C17_4 C23_5 78(5) . 1_455
C20_5 C17_4 N5_4 74(10) 1_455 .
O4_4 C17_4 N5_4 120.8 . .
N4_4 C17_4 N5_4 112.3 . .
C23_5 C17_4 N5_4 156(3) 1_455 .
C20_5 C17_4 C19_5 62(8) 1_455 1_455
O4_4 C17_4 C19_5 85(4) . 1_455
N4_4 C17_4 C19_5 143(3) . 1_455
C23_5 C17_4 C19_5 120(5) 1_455 1_455
N5_4 C17_4 C19_5 40(4) . 1_455
C20_5 C17_4 C21_5 58(8) 1_455 1_455
O4_4 C17_4 C21_5 157(2) . 1_455
N4_4 C17_4 C21_5 52(3) . 1_455
C23_5 C17_4 C21_5 112(5) 1_455 1_455
N5_4 C17_4 C21_5 65(3) . 1_455
C19_5 C17_4 C21_5 91(4) 1_455 1_455
C19_5 C18_4 C18_5 76(5) 1_455 1_455
C19_5 C18_4 C22_5 69(6) 1_455 1_455
C18_5 C18_4 C22_5 139(8) 1_455 1_455
C19_5 C18_4 N5_4 44(4) 1_455 .
C18_5 C18_4 N5_4 51(3) 1_455 .
C22_5 C18_4 N5_4 108(5) 1_455 .
C19_5 C18_4 C19_4 133(4) 1_455 .
C18_5 C18_4 C19_4 58(4) 1_455 .
C22_5 C18_4 C19_4 146(4) 1_455 .
N5_4 C18_4 C19_4 103.1 . .
C18_5 C19_4 C20_4 61(4) 1_455 .
C18_5 C19_4 C22_4 156(3) 1_455 .
C20_4 C19_4 C22_4 129.0 . .
C18_5 C19_4 C18_4 54(4) 1_455 .
C20_4 C19_4 C18_4 109.9 . .
C22_4 C19_4 C18_4 121.0 . .
C18_5 C20_4 C19_4 60(4) 1_455 .
C18_5 C20_4 C21_4 54(3) 1_455 .
C19_4 C20_4 C21_4 109.0 . .
C18_5 C20_4 C23_4 159(3) 1_455 .
C19_4 C20_4 C23_4 129.2 . .
C21_4 C20_4 C23_4 121.8 . .
C18_5 C20_4 O4_5 129(6) 1_455 1_455
C19_4 C20_4 O4_5 158(2) . 1_455
C21_4 C20_4 O4_5 89(3) . 1_455
C23_4 C20_4 O4_5 35(3) . 1_455
C18_5 C20_4 N5_5 51(3) 1_455 1_455
C19_4 C20_4 N5_5 111(3) . 1_455
C21_4 C20_4 N5_5 19.3(13) . 1_455
C23_4 C20_4 N5_5 117(3) . 1_455
O4_5 C20_4 N5_5 82(4) 1_455 1_455
C18_5 C20_4 C17_5 94(5) 1_455 1_455
C19_4 C20_4 C17_5 154(3) . 1_455
C21_4 C20_4 C17_5 51(2) . 1_455
C23_4 C20_4 C17_5 73(3) . 1_455
O4_5 C20_4 C17_5 38(2) 1_455 1_455
N5_5 C20_4 C17_5 44(2) 1_455 1_455
N5_5 C21_4 O5_4 65(8) 1_455 .
N5_5 C21_4 C18_5 90(8) 1_455 1_455
O5_4 C21_4 C18_5 155(4) . 1_455
N5_5 C21_4 N5_4 93(8) 1_455 .
O5_4 C21_4 N5_4 125.8 . .
C18_5 C21_4 N5_4 53(4) 1_455 .
N5_5 C21_4 C20_4 113(6) 1_455 .
O5_4 C21_4 C20_4 127.6 . .
C18_5 C21_4 C20_4 59(5) 1_455 .
N5_4 C21_4 C20_4 106.5 . .
N5_5 C21_4 C17_5 68(6) 1_455 1_455
O5_4 C21_4 C17_5 50(3) . 1_455
C18_5 C21_4 C17_5 121(3) 1_455 1_455
N5_4 C21_4 C17_5 161(3) . 1_455
C20_4 C21_4 C17_5 80(3) . 1_455
N5_5 C21_4 C21_5 47(6) 1_455 1_455
O5_4 C21_4 C21_5 65(3) . 1_455
C18_5 C21_4 C21_5 100(6) 1_455 1_455
N5_4 C21_4 C21_5 64(3) . 1_455
C20_4 C21_4 C21_5 154(2) . 1_455
C17_5 C21_4 C21_5 101(5) 1_455 1_455
N5_5 C21_4 C8_4 9(8) 1_455 1_455
O5_4 C21_4 C8_4 73.3 . 1_455
C18_5 C21_4 C8_4 82(4) 1_455 1_455
N5_4 C21_4 C8_4 84.4 . 1_455
C20_4 C21_4 C8_4 113.1 . 1_455
C17_5 C21_4 C8_4 76(3) 1_455 1_455
C21_5 C21_4 C8_4 44.6(13) 1_455 1_455
N5_5 C21_4 C8_5 143(9) 1_455 .
O5_4 C21_4 C8_5 90(3) . .
C18_5 C21_4 C8_5 112(5) 1_455 .
N5_4 C21_4 C8_5 79(3) . .
C20_4 C21_4 C8_5 103(3) . .
C17_5 C21_4 C8_5 118(6) 1_455 .
C21_5 C21_4 C8_5 99(3) 1_455 .
C8_4 C21_4 C8_5 143(3) 1_455 .
O4_5 C23_4 C20_4 82(5) 1_455 .
O4_5 C23_4 C24_4 103(6) 1_455 .
C20_4 C23_4 C24_4 112.8 . .
O4_5 C23_4 C17_5 20(2) 1_455 1_455
C20_4 C23_4 C17_5 64(2) . 1_455
C24_4 C23_4 C17_5 103(2) . 1_455
C23_4 C24_4 O4_5 28(3) . 1_455
C4_5 C9_4 C10_4 68(3) . .
C4_5 C9_4 C14_4 53(3) . .
C10_4 C9_4 C14_4 120.0 . .
C4_5 C9_4 S1_4 154(4) . .
C10_4 C9_4 S1_4 136.1 . .
C14_4 C9_4 S1_4 101.3 . .
C4_5 C9_4 C5_5 60(3) . .
C10_4 C9_4 C5_5 67(2) . .
C14_4 C9_4 C5_5 76.5(17) . .
S1_4 C9_4 C5_5 113.1(17) . .
C4_5 C9_4 O2_4 124(4) . .
C10_4 C9_4 O2_4 115.4 . .
C14_4 C9_4 O2_4 93.2 . .
S1_4 C9_4 O2_4 43.1 . .
C5_5 C9_4 O2_4 70.1(17) . .
C9_4 C10_4 C11_4 120.2 . .
C9_4 C10_4 C4_5 43(2) . .
C11_4 C10_4 C4_5 77(2) . .
C9_4 C10_4 N1_5 94.6(19) . .
C11_4 C10_4 N1_5 94.8(13) . .
C4_5 C10_4 N1_5 104(4) . .
C9_4 C10_4 C5_5 66.8(18) . .
C11_4 C10_4 C5_5 77.2(14) . .
C4_5 C10_4 C5_5 57(2) . .
N1_5 C10_4 C5_5 48.0(15) . .
C13_4 C11_4 C10_4 120.6 . .
C13_4 C11_4 C3_5 32(2) . .
C10_4 C11_4 C3_5 101.5(18) . .
C13_4 C11_4 C4_5 70.5(15) . .
C10_4 C11_4 C4_5 50.3(14) . .
C3_5 C11_4 C4_5 55(2) . .
C3_5 C12_4 C2_5 74(3) . .
C3_5 C12_4 C13_4 36(3) . .
C2_5 C12_4 C13_4 58(3) . .
C3_5 C12_4 C14_4 104(2) . .
C2_5 C12_4 C14_4 178(3) . .
C13_4 C12_4 C14_4 120.3 . .
C3_5 C12_4 C4_5 65(3) . .
C2_5 C12_4 C4_5 134(5) . .
C13_4 C12_4 C4_5 76(2) . .
C14_4 C12_4 C4_5 44(2) . .
C3_5 C12_4 C7_5 98(3) . .
C2_5 C12_4 C7_5 51(2) . .
C13_4 C12_4 C7_5 63(2) . .
C14_4 C12_4 C7_5 129.3(16) . .
C4_5 C12_4 C7_5 114(3) . .
C3_5 C12_4 C5_5 88(3) . .
C2_5 C12_4 C5_5 117(4) . .
C13_4 C12_4 C5_5 72.0(15) . .
C14_4 C12_4 C5_5 62.2(13) . .
C4_5 C12_4 C5_5 44.7(13) . .
C7_5 C12_4 C5_5 74(2) . .
C3_5 C13_4 C11_4 87(4) . .
C3_5 C13_4 C12_4 65(5) . .
C11_4 C13_4 C12_4 118.9 . .
C3_5 C13_4 C15_4 114(3) . .
C11_4 C13_4 C15_4 120.4 . .
C12_4 C13_4 C15_4 120.5 . .
C3_5 C13_4 C2_5 88(5) . .
C11_4 C13_4 C2_5 173(3) . .
C12_4 C13_4 C2_5 54(3) . .
C15_4 C13_4 C2_5 67(3) . .
C3_5 C13_4 C4_5 57(2) . .
C11_4 C13_4 C4_5 63.7(18) . .
C12_4 C13_4 C4_5 55.3(19) . .
C15_4 C13_4 C4_5 171.6(16) . .
C2_5 C13_4 C4_5 109(4) . .
C3_5 C13_4 C7_5 137(6) . .
C11_4 C13_4 C7_5 126(2) . .
C12_4 C13_4 C7_5 74(2) . .
C15_4 C13_4 C7_5 75.0(16) . .
C2_5 C13_4 C7_5 56(3) . .
C4_5 C13_4 C7_5 109(3) . .
C4_5 C14_4 C9_4 46(2) . .
C4_5 C14_4 C12_4 74(2) . .
C9_4 C14_4 C12_4 119.9 . .
C4_5 C14_4 C5_5 51(2) . .
C9_4 C14_4 C5_5 60.4(14) . .
C12_4 C14_4 C5_5 78.7(12) . .
C4_5 C14_4 C3_5 43.8(19) . .
C9_4 C14_4 C3_5 89.1(16) . .
C12_4 C14_4 C3_5 36.0(17) . .
C5_5 C14_4 C3_5 75(2) . .
C16_4 C15_4 C13_4 115.4 . .
C16_4 C15_4 C8_5 142(3) . .
C13_4 C15_4 C8_5 101(2) . .
C16_4 C15_4 C2_5 159.9(18) . .
C13_4 C15_4 C2_5 47.5(16) . .
C8_5 C15_4 C2_5 58(3) . .
C14_5 N1_4 C8A_4 146.3(18) . .
C14_5 N1_4 C5_4 65.0(18) . .
C8A_4 N1_4 C5_4 146.1 . .
C14_5 N1_4 C9_5 43.4(13) . .
C8A_4 N1_4 C9_5 111.2(12) . .
C5_4 N1_4 C9_5 85.8(12) . .
C8A_4 N2_4 S1_4 124.4 . .
C8A_4 O3_4 O1_5 61.5(13) . .
S1_4 O2_4 C9_4 59.1 . .
S1_4 O2_4 C5_5 111.5(16) . .
C9_4 O2_4 C5_5 52.5(16) . .
O3_4 C8A_4 N1_4 109.6 . .
O3_4 C8A_4 N2_4 121.8 . .
N1_4 C8A_4 N2_4 126.7 . .
O3_4 C8A_4 O1_5 84.2(17) . .
N1_4 C8A_4 O1_5 86.6(13) . .
N2_4 C8A_4 O1_5 85.7(15) . .
C15_5 C2_4 C8_4 79.5(18) . .
C15_5 C2_4 C3_4 150(3) . .
C8_4 C2_4 C3_4 109.9 . .
C15_5 C2_4 C7_4 41.6(19) . .
C8_4 C2_4 C7_4 111.0 . .
C3_4 C2_4 C7_4 110.3 . .
C15_5 C2_4 C13_5 49.1(18) . .
C8_4 C2_4 C13_5 127.6(15) . .
C3_4 C2_4 C13_5 110.9(13) . .
C7_4 C2_4 C13_5 22.1(19) . .
C2_4 C3_4 C4_4 113.0 . .
C3_4 C4_4 C5_4 109.3 . .
C3_4 C4_4 C12_5 91.5(12) . .
C5_4 C4_4 C12_5 49.9(14) . .
C12_5 C5_4 C14_5 51.6(17) . .
C12_5 C5_4 C6_4 34(2) . .
C14_5 C5_4 C6_4 59.5(18) . .
C12_5 C5_4 C4_4 81(2) . .
C14_5 C5_4 C4_4 107.3(19) . .
C6_4 C5_4 C4_4 110.7 . .
C12_5 C5_4 N1_4 105.8(17) . .
C14_5 C5_4 N1_4 55.1(14) . .
C6_4 C5_4 N1_4 109.2 . .
C4_4 C5_4 N1_4 111.6 . .
C13_5 C6_4 C12_5 95(4) . .
C13_5 C6_4 C11_5 58(3) . .
C12_5 C6_4 C11_5 139(5) . .
C13_5 C6_4 C5_4 143(4) . .
C12_5 C6_4 C5_4 76(4) . .
C11_5 C6_4 C5_4 144(3) . .
C13_5 C6_4 C7_4 34(4) . .
C12_5 C6_4 C7_4 97(3) . .
C11_5 C6_4 C7_4 76.4(17) . .
C5_4 C6_4 C7_4 111.0 . .
C13_5 C6_4 C14_5 141(5) . .
C12_5 C6_4 C14_5 62(3) . .
C11_5 C6_4 C14_5 120(3) . .
C5_4 C6_4 C14_5 65(2) . .
C7_4 C6_4 C14_5 158.8(19) . .
C13_5 C6_4 C10_5 98(4) . .
C12_5 C6_4 C10_5 133(5) . .
C11_5 C6_4 C10_5 42.6(14) . .
C5_4 C6_4 C10_5 114.3(14) . .
C7_4 C6_4 C10_5 118.3(13) . .
C14_5 C6_4 C10_5 81(2) . .
C13_5 C6_4 C9_5 130(5) . .
C12_5 C6_4 C9_5 102(4) . .
C11_5 C6_4 C9_5 81(2) . .
C5_4 C6_4 C9_5 86.2(13) . .
C7_4 C6_4 C9_5 157.2(16) . .
C14_5 C6_4 C9_5 42.3(11) . .
C10_5 C6_4 C9_5 38.9(9) . .
C13_5 C7_4 C15_5 109(6) . .
C13_5 C7_4 C6_4 38(3) . .
C15_5 C7_4 C6_4 143(4) . .
C13_5 C7_4 C2_4 118(5) . .
C15_5 C7_4 C2_4 65(4) . .
C6_4 C7_4 C2_4 111.0 . .
C13_5 C7_4 C11_5 39(3) . .
C15_5 C7_4 C11_5 114(5) . .
C6_4 C7_4 C11_5 54.1(14) . .
C2_4 C7_4 C11_5 157(2) . .
C13_5 C7_4 C12_5 46(3) . .
C15_5 C7_4 C12_5 123(5) . .
C6_4 C7_4 C12_5 28.9(16) . .
C2_4 C7_4 C12_5 83.7(18) . .
C11_5 C7_4 C12_5 77.5(18) . .
N5_5 C8_4 C21_5 66(2) . .
N5_5 C8_4 C2_4 143(3) . .
C21_5 C8_4 C2_4 150(4) . .
N5_5 C8_4 C15_5 121(6) . .
C21_5 C8_4 C15_5 119(5) . .
C2_4 C8_4 C15_5 51.3(18) . .
N5_5 C8_4 O5_4 34(4) . 1_655
C21_5 C8_4 O5_4 59(4) . 1_655
C2_4 C8_4 O5_4 139.2 . 1_655
C15_5 C8_4 O5_4 93(2) . 1_655
N5_5 C8_4 C21_4 5(4) . 1_655
C21_5 C8_4 C21_4 65(4) . 1_655
C2_4 C8_4 C21_4 144.6 . 1_655
C15_5 C8_4 C21_4 126(2) . 1_655
O5_4 C8_4 C21_4 38.8 1_655 1_655
N5_5 C8_4 C17_5 41(3) . .
C21_5 C8_4 C17_5 94(4) . .
C2_4 C8_4 C17_5 110.1(12) . .
C15_5 C8_4 C17_5 81(3) . .
O5_4 C8_4 C17_5 34.8(16) 1_655 .
C21_4 C8_4 C17_5 46.1(18) 1_655 .
O2_5 S1_5 O1_5 123.0 . .
O2_5 S1_5 N2_5 89.4 . .
O1_5 S1_5 N2_5 105.5 . .
O2_5 S1_5 C9_5 77.9 . .
O1_5 S1_5 C9_5 120.4 . .
N2_5 S1_5 C9_5 131.9 . .
C23_4 O4_5 C17_5 144(5) 1_655 .
C23_4 O4_5 C20_4 62(5) 1_655 1_655
C17_5 O4_5 C20_4 84(3) . 1_655
C23_4 O4_5 C24_4 48(3) 1_655 1_655
C17_5 O4_5 C24_4 123(3) . 1_655
C20_4 O4_5 C24_4 86(3) 1_655 1_655
C21_5 O5_5 N4_4 60(3) . 1_655
C21_5 O5_5 C16_4 92(3) . 1_655
N4_4 O5_5 C16_4 58.4(18) 1_655 1_655
C17_5 N4_5 O5_4 50(3) . 1_655
C17_5 N4_5 C16_5 125.1 . .
O5_4 N4_5 C16_5 110(3) 1_655 .
C21_4 N5_5 O5_4 82(7) 1_655 1_655
C21_4 N5_5 C8_4 165(10) 1_655 .
O5_4 N5_5 C8_4 110(7) 1_655 .
C21_4 N5_5 C21_5 112(6) 1_655 .
O5_4 N5_5 C21_5 82(4) 1_655 .
C8_4 N5_5 C21_5 63(3) . .
C21_4 N5_5 C17_5 87(7) 1_655 .
O5_4 N5_5 C17_5 54(4) 1_655 .
C8_4 N5_5 C17_5 106(3) . .
C21_5 N5_5 C17_5 130.2 . .
C21_4 N5_5 C18_5 63(8) 1_655 .
O5_4 N5_5 C18_5 145(4) 1_655 .
C8_4 N5_5 C18_5 105(4) . .
C21_5 N5_5 C18_5 111.3 . .
C17_5 N5_5 C18_5 118.2 . .
C21_4 N5_5 N5_4 62(6) 1_655 1_655
O5_4 N5_5 N5_4 119(3) 1_655 1_655
C8_4 N5_5 N5_4 104(6) . 1_655
C21_5 N5_5 N5_4 70(3) . 1_655
C17_5 N5_5 N5_4 149(3) . 1_655
C18_5 N5_5 N5_4 47(3) . 1_655
C21_4 N5_5 C20_4 47(6) 1_655 1_655
O5_4 N5_5 C20_4 107(5) 1_655 1_655
C8_4 N5_5 C20_4 131(5) . 1_655
C21_5 N5_5 C20_4 154(2) . 1_655
C17_5 N5_5 C20_4 72(3) . 1_655
C18_5 N5_5 C20_4 48(3) . 1_655
N5_4 N5_5 C20_4 84(4) 1_655 1_655
C15_5 C16_5 N4_5 95.5 . .
O4_5 C17_5 O5_4 148(4) . 1_655
O4_5 C17_5 N4_5 126.9 . .
O5_4 C17_5 N4_5 72(4) 1_655 .
O4_5 C17_5 N5_5 120.8 . .
O5_4 C17_5 N5_5 50(4) 1_655 .
N4_5 C17_5 N5_5 112.3 . .
O4_5 C17_5 C21_4 106(3) . 1_655
O5_4 C17_5 C21_4 51(3) 1_655 1_655
N4_5 C17_5 C21_4 123(3) . 1_655
N5_5 C17_5 C21_4 25(3) . 1_655
O4_5 C17_5 C20_4 58(2) . 1_655
O5_4 C17_5 C20_4 98(5) 1_655 1_655
N4_5 C17_5 C20_4 166.1(16) . 1_655
N5_5 C17_5 C20_4 64(3) . 1_655
C21_4 C17_5 C20_4 48(3) 1_655 1_655
O4_5 C17_5 C8_4 129(2) . .
O5_4 C17_5 C8_4 63(3) 1_655 .
N4_5 C17_5 C8_4 97(2) . .
N5_5 C17_5 C8_4 32.3(15) . .
C21_4 C17_5 C8_4 58(3) 1_655 .
C20_4 C17_5 C8_4 86(3) 1_655 .
O4_5 C17_5 C23_4 16(2) . 1_655
O5_4 C17_5 C23_4 133(5) 1_655 1_655
N4_5 C17_5 C23_4 139(3) . 1_655
N5_5 C17_5 C23_4 107(3) . 1_655
C21_4 C17_5 C23_4 90(4) 1_655 1_655
C20_4 C17_5 C23_4 43(2) 1_655 1_655
C8_4 C17_5 C23_4 122(4) . 1_655
N5_4 C18_5 C19_4 128(4) 1_655 1_655
N5_4 C18_5 C21_4 67(4) 1_655 1_655
C19_4 C18_5 C21_4 120(7) 1_655 1_655
N5_4 C18_5 C18_4 70(3) 1_655 1_655
C19_4 C18_5 C18_4 68(4) 1_655 1_655
C21_4 C18_5 C18_4 128(4) 1_655 1_655
N5_4 C18_5 C20_4 125(7) 1_655 1_655
C19_4 C18_5 C20_4 59(4) 1_655 1_655
C21_4 C18_5 C20_4 67(5) 1_655 1_655
C18_4 C18_5 C20_4 120(6) 1_655 1_655
N5_4 C18_5 N5_5 72(4) 1_655 .
C19_4 C18_5 N5_5 140(5) 1_655 .
C21_4 C18_5 N5_5 27(3) 1_655 .
C18_4 C18_5 N5_5 142(4) 1_655 .
C20_4 C18_5 N5_5 81(4) 1_655 .
N5_4 C18_5 C19_5 42(5) 1_655 .
C19_4 C18_5 C19_5 113(4) 1_655 .
C21_4 C18_5 C19_5 108(3) 1_655 .
C18_4 C18_5 C19_5 46(4) 1_655 .
C20_4 C18_5 C19_5 159.6(17) 1_655 .
N5_5 C18_5 C19_5 103.2 . .
N5_4 C19_5 C18_4 86(7) 1_655 1_655
N5_4 C19_5 C20_5 70(5) 1_655 .
C18_4 C19_5 C20_5 155(5) 1_655 .
N5_4 C19_5 C22_5 142(4) 1_655 .
C18_4 C19_5 C22_5 66(5) 1_655 .
C20_5 C19_5 C22_5 129.0 . .
N5_4 C19_5 C18_5 53(4) 1_655 .
C18_4 C19_5 C18_5 58(4) 1_655 .
C20_5 C19_5 C18_5 109.9 . .
C22_5 C19_5 C18_5 121.0 . .
N5_4 C19_5 C17_4 65(5) 1_655 1_655
C18_4 C19_5 C17_4 139(6) 1_655 1_655
C20_5 C19_5 C17_4 21(2) . 1_655
C22_5 C19_5 C17_4 119(3) . 1_655
C18_5 C19_5 C17_4 115(3) . 1_655
N5_4 C19_5 O4_4 102(6) 1_655 1_655
C18_4 C19_5 O4_4 133(4) 1_655 1_655
C20_5 C19_5 O4_4 49(3) . 1_655
C22_5 C19_5 O4_4 81(3) . 1_655
C18_5 C19_5 O4_4 155(3) . 1_655
C17_4 C19_5 O4_4 40(2) 1_655 1_655
C17_4 C20_5 N5_4 83(10) 1_655 1_655
C17_4 C20_5 C19_5 97(10) 1_655 .
N5_4 C20_5 C19_5 43(4) 1_655 .
C17_4 C20_5 O4_4 56(7) 1_655 1_655
N5_4 C20_5 O4_4 110(6) 1_655 1_655
C19_5 C20_5 O4_4 84(5) . 1_655
C17_4 C20_5 C21_5 103(10) 1_655 .
N5_4 C20_5 C21_5 73(4) 1_655 .
C19_5 C20_5 C21_5 109.0 . .
O4_4 C20_5 C21_5 157(4) 1_655 .
C17_4 C20_5 C23_5 73(9) 1_655 .
N5_4 C20_5 C23_5 154.3(18) 1_655 .
C19_5 C20_5 C23_5 129.2 . .
O4_4 C20_5 C23_5 48(5) 1_655 .
C21_5 C20_5 C23_5 121.8 . .
C17_4 C20_5 N4_4 66(9) 1_655 1_655
N5_4 C20_5 N4_4 107(6) 1_655 1_655
C19_5 C20_5 N4_4 149(4) . 1_655
O4_4 C20_5 N4_4 104(4) 1_655 1_655
C21_5 C20_5 N4_4 55(3) . 1_655
C23_5 C20_5 N4_4 72(3) . 1_655
O5_5 C21_5 C8_4 110(3) . .
O5_5 C21_5 N5_5 125.8 . .
C8_4 C21_5 N5_5 50(3) . .
O5_5 C21_5 N4_4 70(4) . 1_655
C8_4 C21_5 N4_4 155(7) . 1_655
N5_5 C21_5 N4_4 151(4) . 1_655
O5_5 C21_5 C20_5 127.6 . .
C8_4 C21_5 C20_5 105(4) . .
N5_5 C21_5 C20_5 106.5 . .
N4_4 C21_5 C20_5 62(4) 1_655 .
O5_5 C21_5 O5_4 88(3) . 1_655
C8_4 C21_5 O5_4 76(3) . 1_655
N5_5 C21_5 O5_4 42(3) . 1_655
N4_4 C21_5 O5_4 128(5) 1_655 1_655
C20_5 C21_5 O5_4 138(3) . 1_655
O5_5 C21_5 N5_4 158(2) . 1_655
C8_4 C21_5 N5_4 90(5) . 1_655
N5_5 C21_5 N5_4 60(3) . 1_655
N4_4 C21_5 N5_4 97(4) 1_655 1_655
C20_5 C21_5 N5_4 51(3) . 1_655
O5_4 C21_5 N5_4 88(4) 1_655 1_655
O5_5 C21_5 C21_4 130(3) . 1_655
C8_4 C21_5 C21_4 70(3) . 1_655
N5_5 C21_5 C21_4 20.6(13) . 1_655
N4_4 C21_5 C21_4 131(4) 1_655 1_655
C20_5 C21_5 C21_4 98(3) . 1_655
O5_4 C21_5 C21_4 42(2) 1_655 1_655
N5_4 C21_5 C21_4 47(2) 1_655 1_655
O5_5 C21_5 C17_4 120(3) . 1_655
C8_4 C21_5 C17_4 122(6) . 1_655
N5_5 C21_5 C17_4 110(3) . 1_655
N4_4 C21_5 C17_4 51(2) 1_655 1_655
C20_5 C21_5 C17_4 19(3) . 1_655
O5_4 C21_5 C17_4 129(5) 1_655 1_655
N5_4 C21_5 C17_4 50(2) 1_655 1_655
C21_4 C21_5 C17_4 96(4) 1_655 1_655
C18_4 C22_5 C19_5 45(4) 1_655 .
O4_4 C23_5 C17_4 54(4) 1_655 1_655
O4_4 C23_5 C20_5 63(3) 1_655 .
C17_4 C23_5 C20_5 22.1(18) 1_655 .
O4_4 C23_5 C24_5 134(5) 1_655 .
C17_4 C23_5 C24_5 134.6(17) 1_655 .
C20_5 C23_5 C24_5 112.8 . .
O4_4 C23_5 N4_4 100(6) 1_655 1_655
C17_4 C23_5 N4_4 49(3) 1_655 1_655
C20_5 C23_5 N4_4 53(3) . 1_655
C24_5 C23_5 N4_4 113(3) . 1_655
C10_5 C9_5 C14_5 120.0 . .
C10_5 C9_5 S1_5 136.1 . .
C14_5 C9_5 S1_5 101.3 . .
C10_5 C9_5 N1_4 134.6(14) . .
C14_5 C9_5 N1_4 48.0(13) . .
S1_5 C9_5 N1_4 83.7(12) . .
C10_5 C9_5 O2_5 115.4 . .
C14_5 C9_5 O2_5 93.1 . .
S1_5 C9_5 O2_5 43.1 . .
N1_4 C9_5 O2_5 109.3(15) . .
C10_5 C9_5 C6_4 71.3(17) . .
C14_5 C9_5 C6_4 50.0(17) . .
S1_5 C9_5 C6_4 151.3(18) . .
N1_4 C9_5 C6_4 76.4(18) . .
O2_5 C9_5 C6_4 126.2(17) . .
C9_5 C10_5 C11_5 120.2 . .
C9_5 C10_5 C6_4 69.8(13) . .
C11_5 C10_5 C6_4 51.6(13) . .
C13_5 C11_5 C10_5 120.6 . .
C13_5 C11_5 C6_4 37.4(14) . .
C10_5 C11_5 C6_4 85.8(14) . .
C13_5 C11_5 C7_4 24(2) . .
C10_5 C11_5 C7_4 134.3(15) . .
C6_4 C11_5 C7_4 49.5(18) . .
C6_4 C12_5 C5_4 69(3) . .
C6_4 C12_5 C13_5 45(3) . .
C5_4 C12_5 C13_5 107(2) . .
C6_4 C12_5 C14_5 83(2) . .
C5_4 C12_5 C14_5 67.5(16) . .
C13_5 C12_5 C14_5 120.3 . .
C6_4 C12_5 C4_4 112(5) . .
C5_4 C12_5 C4_4 48.7(18) . .
C13_5 C12_5 C4_4 125.7(18) . .
C14_5 C12_5 C4_4 95.6(12) . .
C6_4 C12_5 C7_4 54(3) . .
C5_4 C12_5 C7_4 93(3) . .
C13_5 C12_5 C7_4 27(2) . .
C14_5 C12_5 C7_4 137.3(18) . .
C4_4 C12_5 C7_4 99(3) . .
C7_4 C13_5 C6_4 108(6) . .
C7_4 C13_5 C11_5 117(4) . .
C6_4 C13_5 C11_5 85(4) . .
C7_4 C13_5 C12_5 107(4) . .
C6_4 C13_5 C12_5 40(4) . .
C11_5 C13_5 C12_5 118.9 . .
C7_4 C13_5 C15_5 39(3) . .
C6_4 C13_5 C15_5 144(3) . .
C11_5 C13_5 C15_5 120.4 . .
C12_5 C13_5 C15_5 120.6 . .
C7_4 C13_5 C2_4 40(3) . .
C6_4 C13_5 C2_4 103(5) . .
C11_5 C13_5 C2_4 156.8(19) . .
C12_5 C13_5 C2_4 78.4(17) . .
C15_5 C13_5 C2_4 43.7(17) . .
N1_4 C14_5 C9_5 88.7(19) . .
N1_4 C14_5 C12_5 119.7(17) . .
C9_5 C14_5 C12_5 120.0 . .
N1_4 C14_5 C5_4 60(2) . .
C9_5 C14_5 C5_4 108(2) . .
C12_5 C14_5 C5_4 60.9(15) . .
N1_4 C14_5 C6_4 110(3) . .
C9_5 C14_5 C6_4 88(2) . .
C12_5 C14_5 C6_4 35(2) . .
C5_4 C14_5 C6_4 55.6(16) . .
C7_4 C15_5 C2_4 73(4) . .
C7_4 C15_5 C16_5 123(4) . .
C2_4 C15_5 C16_5 156.6(18) . .
C7_4 C15_5 C13_5 32(4) . .
C2_4 C15_5 C13_5 87.2(16) . .
C16_5 C15_5 C13_5 115.4 . .
C7_4 C15_5 C8_4 111(5) . .
C2_4 C15_5 C8_4 49(2) . .
C16_5 C15_5 C8_4 108(2) . .
C13_5 C15_5 C8_4 135(2) . .
C8A_5 N1_5 C5_5 136.4 . .
C8A_5 N1_5 C10_4 131.7(14) . .
C5_5 N1_5 C10_4 64.8(18) . .
C8A_5 N2_5 S1_5 124.4 . .
C8A_5 O3_5 WO1_3 158(3) . .
S1_5 O2_5 C9_5 59.1 . .
S1_5 O1_5 C8A_4 100.9(15) . .
S1_5 O1_5 O3_4 133.9(15) . .
C8A_4 O1_5 O3_4 34.3(10) . .
O3_5 C8A_5 N1_5 109.6 . .
O3_5 C8A_5 N2_5 121.9 . .
N1_5 C8A_5 N2_5 126.7 . .
C12_4 C2_5 C8_5 158(3) . .
C12_4 C2_5 C3_5 55(3) . .
C8_5 C2_5 C3_5 109.9 . .
C12_4 C2_5 C7_5 91(3) . .
C8_5 C2_5 C7_5 111.0 . .
C3_5 C2_5 C7_5 110.4 . .
C12_4 C2_5 C13_4 68(2) . .
C8_5 C2_5 C13_4 110(2) . .
C3_5 C2_5 C13_4 34(3) . .
C7_5 C2_5 C13_4 80(3) . .
C12_4 C2_5 C15_4 134(5) . .
C8_5 C2_5 C15_4 48.7(19) . .
C3_5 C2_5 C15_4 84(2) . .
C7_5 C2_5 C15_4 83(3) . .
C13_4 C2_5 C15_4 66(3) . .
C12_4 C3_5 C13_4 79(5) . .
C12_4 C3_5 C2_5 51(2) . .
C13_4 C3_5 C2_5 58(4) . .
C12_4 C3_5 C4_5 65.1(17) . .
C13_4 C3_5 C4_5 95(3) . .
C2_5 C3_5 C4_5 113.0 . .
C12_4 C3_5 C11_4 113(4) . .
C13_4 C3_5 C11_4 61(3) . .
C2_5 C3_5 C11_4 119(2) . .
C4_5 C3_5 C11_4 67.3(16) . .
C12_4 C3_5 C14_4 39.6(15) . .
C13_4 C3_5 C14_4 100(5) . .
C2_5 C3_5 C14_4 90.5(16) . .
C4_5 C3_5 C14_4 30.3(12) . .
C11_4 C3_5 C14_4 96(2) . .
C14_4 C4_5 C9_4 81(4) . .
C14_4 C4_5 C12_4 61(2) . .
C9_4 C4_5 C12_4 141(6) . .
C14_4 C4_5 C5_5 94(4) . .
C9_4 C4_5 C5_5 85(3) . .
C12_4 C4_5 C5_5 91(3) . .
C14_4 C4_5 C3_5 106(2) . .
C9_4 C4_5 C3_5 164(3) . .
C12_4 C4_5 C3_5 50(3) . .
C5_5 C4_5 C3_5 109.3 . .
C14_4 C4_5 C10_4 148(4) . .
C9_4 C4_5 C10_4 69(3) . .
C12_4 C4_5 C10_4 146(4) . .
C5_5 C4_5 C10_4 75(2) . .
C3_5 C4_5 C10_4 105.7(18) . .
C14_4 C4_5 C13_4 110(3) . .
C9_4 C4_5 C13_4 163(5) . .
C12_4 C4_5 C13_4 48.5(12) . .
C5_5 C4_5 C13_4 82(2) . .
C3_5 C4_5 C13_4 28(2) . .
C10_4 C4_5 C13_4 98(3) . .
C14_4 C4_5 C11_4 154(4) . .
C9_4 C4_5 C11_4 121(4) . .
C12_4 C4_5 C11_4 94(2) . .
C5_5 C4_5 C11_4 75(2) . .
C3_5 C4_5 C11_4 57.5(15) . .
C10_4 C4_5 C11_4 53(2) . .
C13_4 C4_5 C11_4 45.8(13) . .
N1_5 C5_5 C6_5 133.9 . .
N1_5 C5_5 C4_5 114.4 . .
C6_5 C5_5 C4_5 110.7 . .
N1_5 C5_5 C9_4 93.6(15) . .
C6_5 C5_5 C9_4 130.3(17) . .
C4_5 C5_5 C9_4 35.0(13) . .
N1_5 C5_5 C14_4 136.5(15) . .
C6_5 C5_5 C14_4 87.7(18) . .
C4_5 C5_5 C14_4 35(2) . .
C9_4 C5_5 C14_4 43.1(13) . .
N1_5 C5_5 C10_4 67.2(16) . .
C6_5 C5_5 C10_4 152.2(13) . .
C4_5 C5_5 C10_4 48.1(17) . .
C9_4 C5_5 C10_4 45.9(14) . .
C14_4 C5_5 C10_4 79(2) . .
N1_5 C5_5 O2_4 81.3(14) . .
C6_5 C5_5 O2_4 108.4(14) . .
C4_5 C5_5 O2_4 89.5(17) . .
C9_4 C5_5 O2_4 57.5(14) . .
C14_4 C5_5 O2_4 72.1(18) . .
C10_4 C5_5 O2_4 91.0(19) . .
N1_5 C5_5 C12_4 154(2) . .
C6_5 C5_5 C12_4 66.5(19) . .
C4_5 C5_5 C12_4 44.8(18) . .
C9_4 C5_5 C12_4 75(2) . .
C14_4 C5_5 C12_4 39.1(10) . .
C10_4 C5_5 C12_4 89(2) . .
O2_4 C5_5 C12_4 110(3) . .
C5_5 C6_5 C7_5 111.1 . .
C5_5 C6_5 WO6_3 111(3) . .
C7_5 C6_5 WO6_3 134(3) . .
C6_5 C7_5 C2_5 111.0 . .
C6_5 C7_5 C12_4 72.5(15) . .
C2_5 C7_5 C12_4 38.4(15) . .
C6_5 C7_5 C13_4 91.2(13) . .
C2_5 C7_5 C13_4 44.2(18) . .
C12_4 C7_5 C13_4 43.1(15) . .
C2_5 C8_5 C15_4 73(2) . .
C2_5 C8_5 C21_4 178(3) . .
C15_4 C8_5 C21_4 108(5) . .

loop_
_geom_bond_atom_site_label_1
_geom_bond_atom_site_label_2
_geom_bond_distance
_geom_bond_site_symmetry_2
C11_1 O47_1 1.424(17) .
C11_1 O51_1 1.424(16) .
C11_1 C21_1 1.50(2) .
C21_1 O21_1 1.408(16) .
C21_1 C31_1 1.511(18) .
C31_1 O31_1 1.415(16) .
C31_1 C41_1 1.531(19) .
C41_1 O41_1 1.425(16) .
C41_1 C51_1 1.45(2) .
C51_1 O51_1 1.439(17) .
C51_1 C61_1 1.69(3) .
C61_1 O61_1 1.35(2) .
O41_1 C12_1 1.423(16) .
C12_1 O52_1 1.391(17) .
C12_1 C22_1 1.520(19) .
C22_1 O22_1 1.415(18) .
C22_1 C32_1 1.45(2) .
C32_1 O32_1 1.422(14) .
C32_1 C42_1 1.532(18) .
C42_1 O42_1 1.464(16) .
C42_1 C52_1 1.550(18) .
C52_1 O52_1 1.413(17) .
C52_1 C62_1 1.52(2) .
C62_1 O62_1 1.442(19) .
O42_1 C13_1 1.402(16) .
C13_1 O53_1 1.424(15) .
C13_1 C23_1 1.481(19) .
C23_1 O23_1 1.423(16) .
C23_1 C33_1 1.493(19) .
C33_1 O33_1 1.428(16) .
C33_1 C43_1 1.516(18) .
C43_1 O43_1 1.435(15) .
C43_1 C53_1 1.520(18) .
C53_1 O53_1 1.407(16) .
C53_1 C63_1 1.48(2) .
C63_1 O63_1 1.46(2) .
O43_1 C14_1 1.415(15) .
C14_1 O54_1 1.415(15) .
C14_1 C24_1 1.529(18) .
C24_1 O24_1 1.433(14) .
C24_1 C34_1 1.456(17) .
C34_1 O34_1 1.441(15) .
C34_1 C44_1 1.497(18) .
C44_1 O44_1 1.492(15) .
C44_1 C54_1 1.511(19) .
C54_1 O54_1 1.454(16) .
C54_1 C64_1 1.46(2) .
O64_1 C64_1 1.47(2) .
O44_1 C15_1 1.437(16) .
C15_1 O55_1 1.392(17) .
C15_1 C25_1 1.52(2) .
C25_1 O25_1 1.396(17) .
C25_1 C35_1 1.53(2) .
C35_1 O35_1 1.477(16) .
C35_1 C45_1 1.498(18) .
C45_1 O45_1 1.414(15) .
C45_1 C55_1 1.52(2) .
C55_1 C65_1 1.49(2) .
C55_1 O55_1 1.491(18) .
C65_1 O65_1 1.40(4) .
C65_1 O65_1 1.45(4) .
O45_1 C16_1 1.434(15) .
C16_1 O56_1 1.391(14) .
C16_1 C26_1 1.505(18) .
C26_1 O26_1 1.418(15) .
C26_1 C36_1 1.519(19) .
C36_1 O36_1 1.444(16) .
C36_1 C46_1 1.517(19) .
C46_1 O46_1 1.448(15) .
C46_1 C56_1 1.531(19) .
C56_1 O56_1 1.452(16) .
C56_1 C66_1 1.51(2) .
C66_1 O66_1 1.44(2) .
O46_1 C17_1 1.437(18) .
C17_1 O57_1 1.404(17) .
C17_1 C27_1 1.51(2) .
C27_1 C37_1 1.429(19) .
C27_1 O27_1 1.454(16) .
C37_1 O37_1 1.446(16) .
C37_1 C47_1 1.519(19) .
C47_1 O47_1 1.423(17) .
C47_1 C57_1 1.518(19) .
C57_1 O57_1 1.421(17) .
C57_1 C67_1 1.534(19) .
C67_1 O67_1 1.44(2) .
C11_2 O51_2 1.404(15) .
C11_2 O47_2 1.407(15) .
C11_2 C21_2 1.528(19) .
C21_2 O21_2 1.476(15) .
C21_2 C31_2 1.484(18) .
C31_2 O31_2 1.403(15) .
C31_2 C41_2 1.473(18) .
C41_2 O41_2 1.475(15) .
C41_2 C51_2 1.501(18) .
C51_2 O51_2 1.410(15) .
C51_2 C61_2 1.52(2) .
O61_2 C61_2 1.45(2) .
O41_2 C12_2 1.424(16) .
C12_2 O52_2 1.387(16) .
C12_2 C22_2 1.517(19) .
C22_2 O22_2 1.427(16) .
C22_2 C32_2 1.494(19) .
C32_2 O32_2 1.421(17) .
C32_2 C42_2 1.459(18) .
C42_2 O42_2 1.412(16) .
C42_2 C52_2 1.53(2) .
C52_2 O52_2 1.410(16) .
C52_2 C62_2 1.53(2) .
C62_2 O62_2 1.41(2) .
O42_2 C13_2 1.415(17) .
C13_2 O53_2 1.384(17) .
C13_2 C23_2 1.51(2) .
C23_2 O23_2 1.443(16) .
C23_2 C33_2 1.484(19) .
C33_2 O33_2 1.438(14) .
C33_2 C43_2 1.541(18) .
C43_2 O43_2 1.446(15) .
C43_2 C53_2 1.509(18) .
C53_2 O53_2 1.453(18) .
C53_2 C63_2 1.48(2) .
C63_2 O63_2 1.45(2) .
O43_2 C14_2 1.394(16) .
C14_2 O54_2 1.420(17) .
C14_2 C24_2 1.538(19) .
C24_2 O24_2 1.426(17) .
C24_2 C34_2 1.53(2) .
C34_2 O34_2 1.434(16) .
C34_2 C44_2 1.526(18) .
C54_2 O54_2 1.443(18) .
C54_2 C64_2 1.49(2) .
C54_2 C44_2 1.51(2) .
C44_2 O44_2 1.412(16) .
C64_2 O64_2 1.30(9) .
C64_2 O64_2 1.33(3) .
O44_2 C15_2 1.407(15) .
C15_2 O55_2 1.390(15) .
C15_2 C25_2 1.548(18) .
C25_2 O25_2 1.396(15) .
C25_2 C35_2 1.504(18) .
C35_2 O35_2 1.410(16) .
C35_2 C45_2 1.541(18) .
C45_2 O45_2 1.413(15) .
C45_2 C55_2 1.538(19) .
C55_2 O55_2 1.438(15) .
C55_2 C65_2 1.53(2) .
C65_2 O65_2 1.408(19) .
O45_2 C16_2 1.420(18) .
C16_2 O56_2 1.365(19) .
C16_2 C26_2 1.53(2) .
C26_2 O26_2 1.413(18) .
C26_2 C36_2 1.495(19) .
C36_2 O36_2 1.428(15) .
C36_2 C46_2 1.560(19) .
C46_2 O46_2 1.434(16) .
C46_2 C56_2 1.51(2) .
C56_2 O56_2 1.452(17) .
C56_2 C66_2 1.50(2) .
C66_2 O66_2 1.40(3) .
C66_2 O66_2 1.58(5) .
O46_2 C17_2 1.410(15) .
C17_2 O57_2 1.404(15) .
C17_2 C27_2 1.484(17) .
C27_2 O27_2 1.420(15) .
C27_2 C37_2 1.516(18) .
C37_2 O37_2 1.459(15) .
C37_2 C47_2 1.474(17) .
C47_2 O47_2 1.456(15) .
C47_2 C57_2 1.523(18) .
C57_2 O57_2 1.426(17) .
C57_2 C67_2 1.540(19) .
C67_2 O67_2 1.428(18) .
W6_3 W26W_3 1.17(9) 1_554
W25A_3 WO3_3 1.18(7) .
W26W_3 W6_3 1.17(9) 1_556
WO1_3 O3_5 1.46(7) .
WO6_3 C6_5 1.87(10) .
C1W_3 C2W_3 1.43(7) .
C2W_3 OW1_3 1.34(7) .
S1_4 O2_4 1.3061 .
S1_4 O1_4 1.4190 .
S1_4 N2_4 1.5056 .
S1_4 C9_4 1.6401 .
O4_4 C23_5 1.20(11) 1_455
O4_4 C17_4 1.2104 .
O4_4 C20_5 1.43(8) 1_455
O4_4 C19_5 1.87(9) 1_455
O5_4 N5_5 1.13(9) 1_455
O5_4 C21_4 1.2274 .
O5_4 C17_5 1.20(7) 1_455
O5_4 N4_5 1.49(7) 1_455
O5_4 C21_5 1.66(10) 1_455
O5_4 C8_4 1.8760 1_455
N4_4 C17_4 1.3486 .
N4_4 C21_5 1.37(7) 1_455
N4_4 O5_5 1.49(8) 1_455
N4_4 C20_5 1.48(9) 1_455
N4_4 C16_4 1.5805 .
N4_4 C23_5 1.75(10) 1_455
N5_4 C19_5 1.01(9) 1_455
N5_4 C18_5 1.20(7) 1_455
N5_4 C20_5 1.39(10) 1_455
N5_4 C21_4 1.3876 .
N5_4 C17_4 1.4340 .
N5_4 C18_4 1.4573 .
N5_4 N5_5 1.57(8) 1_455
N5_4 C21_5 1.70(9) 1_455
C16_4 C15_4 1.5732 .
C16_4 O5_5 1.73(4) 1_455
C17_4 C20_5 0.56(4) 1_455
C17_4 C23_5 1.44(9) 1_455
C17_4 C19_5 1.53(9) 1_455
C17_4 C21_5 1.70(8) 1_455
C18_4 C19_5 1.12(11) 1_455
C18_4 C18_5 1.32(9) 1_455
C18_4 C22_5 1.46(11) 1_455
C18_4 C19_4 1.5004 .
C19_4 C18_5 1.37(10) 1_455
C19_4 C20_4 1.3554 .
C19_4 C22_4 1.4866 .
C20_4 C18_5 1.39(11) 1_455
C20_4 C21_4 1.4806 .
C20_4 C23_4 1.4926 .
C20_4 O4_5 1.67(10) 1_455
C20_4 N5_5 1.85(9) 1_455
C20_4 C17_5 1.95(10) 1_455
C21_4 N5_5 0.67(8) 1_455
C21_4 C18_5 1.30(9) 1_455
C21_4 C17_5 1.55(8) 1_455
C21_4 C21_5 1.75(9) 1_455
C21_4 C8_4 1.8157 1_455
C21_4 C8_5 1.68(5) .
C23_4 O4_5 0.97(10) 1_455
C23_4 C24_4 1.5257 .
C23_4 C17_5 2.08(10) 1_455
C24_4 O4_5 1.99(10) 1_455
C9_4 C4_5 1.01(4) .
C9_4 C10_4 1.3739 .
C9_4 C14_4 1.3818 .
C9_4 C5_5 1.76(5) .
C9_4 O2_4 1.8694 .
C10_4 C11_4 1.4046 .
C10_4 C4_5 1.36(5) .
C10_4 N1_5 1.80(6) .
C10_4 C5_5 1.76(6) .
C11_4 C13_4 1.3783 .
C11_4 C3_5 1.57(6) .
C11_4 C4_5 1.72(6) .
C12_4 C3_5 1.29(7) .
C12_4 C2_5 1.22(5) .
C12_4 C13_4 1.3982 .
C12_4 C14_4 1.4017 .
C12_4 C4_5 1.54(5) .
C12_4 C7_5 1.97(7) .
C12_4 C5_5 2.18(5) .
C13_4 C3_5 0.85(6) .
C13_4 C15_4 1.5924 .
C13_4 C2_5 1.29(6) .
C13_4 C4_5 1.81(4) .
C13_4 C7_5 1.81(7) .
C14_4 C4_5 1.12(6) .
C14_4 C5_5 1.97(6) .
C14_4 C3_5 2.13(6) .
C15_4 C8_5 1.25(7) .
C15_4 C2_5 1.60(7) .
N1_4 C14_5 1.49(5) .
N1_4 C8A_4 1.3864 .
N1_4 C5_4 1.5769 .
N1_4 C9_5 2.01(5) .
N2_4 C8A_4 1.3973 .
O3_4 C8A_4 1.2148 .
O3_4 O1_5 2.14(6) .
O2_4 C5_5 2.08(5) .
C8A_4 O1_5 1.89(5) .
C2_4 C15_5 1.46(8) .
C2_4 C8_4 1.4103 .
C2_4 C3_4 1.5166 .
C2_4 C7_4 1.5318 .
C2_4 C13_5 2.10(6) .
C3_4 C4_4 1.5339 .
C4_4 C5_4 1.5342 .
C4_4 C12_5 2.02(7) .
C5_4 C12_5 1.56(5) .
C5_4 C14_5 1.65(5) .
C5_4 C6_4 1.5069 .
C6_4 C13_5 0.99(4) .
C6_4 C12_5 0.91(6) .
C6_4 C11_5 1.63(6) .
C6_4 C7_4 1.5280 .
C6_4 C14_5 1.57(5) .
C6_4 C10_5 2.07(6) .
C6_4 C9_5 2.05(4) .
C7_4 C13_5 0.89(6) .
C7_4 C15_5 1.06(4) .
C7_4 C11_5 1.95(6) .
C7_4 C12_5 1.87(5) .
C8_4 N5_5 1.16(7) .
C8_4 C21_5 1.35(4) .
C8_4 C15_5 1.83(7) .
C8_4 O5_4 1.8760 1_655
C8_4 C21_4 1.8157 1_655
C8_4 C17_5 2.09(8) .
S1_5 O2_5 1.3067 .
S1_5 O1_5 1.4183 .
S1_5 N2_5 1.5055 .
S1_5 C9_5 1.6407 .
O4_5 C23_4 0.97(9) 1_655
O4_5 C17_5 1.2106 .
O4_5 C20_4 1.67(9) 1_655
O4_5 C24_4 1.99(6) 1_655
O5_5 C21_5 1.2278 .
O5_5 N4_4 1.49(8) 1_655
O5_5 C16_4 1.73(5) 1_655
N4_5 C17_5 1.3482 .
N4_5 O5_4 1.49(8) 1_655
N4_5 C16_5 1.5803 .
N5_5 C21_4 0.67(6) 1_655
N5_5 O5_4 1.13(9) 1_655
N5_5 C21_5 1.3879 .
N5_5 C17_5 1.4336 .
N5_5 C18_5 1.4570 .
N5_5 N5_4 1.57(7) 1_655
N5_5 C20_4 1.85(8) 1_655
C16_5 C15_5 1.5733 .
C17_5 O5_4 1.20(7) 1_655
C17_5 C21_4 1.55(8) 1_655
C17_5 C20_4 1.95(9) 1_655
C17_5 C23_4 2.08(9) 1_655
C18_5 N5_4 1.20(7) 1_655
C18_5 C19_4 1.37(9) 1_655
C18_5 C21_4 1.30(10) 1_655
C18_5 C18_4 1.32(7) 1_655
C18_5 C20_4 1.39(9) 1_655
C18_5 C19_5 1.5001 .
C19_5 N5_4 1.01(10) 1_655
C19_5 C18_4 1.12(10) 1_655
C19_5 C20_5 1.3555 .
C19_5 C22_5 1.4859 .
C19_5 C17_4 1.53(9) 1_655
C19_5 O4_4 1.87(8) 1_655
C20_5 C17_4 0.56(5) 1_655
C20_5 N5_4 1.39(9) 1_655
C20_5 O4_4 1.43(7) 1_655
C20_5 C21_5 1.4806 .
C20_5 C23_5 1.4929 .
C20_5 N4_4 1.48(10) 1_655
C21_5 N4_4 1.37(6) 1_655
C21_5 O5_4 1.66(9) 1_655
C21_5 N5_4 1.70(9) 1_655
C21_5 C21_4 1.75(9) 1_655
C21_5 C17_4 1.70(8) 1_655
C22_5 C18_4 1.46(10) 1_655
C23_5 O4_4 1.20(11) 1_655
C23_5 C17_4 1.44(9) 1_655
C23_5 C24_5 1.5255 .
C23_5 N4_4 1.75(10) 1_655
C9_5 C10_5 1.3742 .
C9_5 C14_5 1.3813 .
C9_5 O2_5 1.8701 .
C10_5 C11_5 1.4042 .
C11_5 C13_5 1.3789 .
C12_5 C13_5 1.3979 .
C12_5 C14_5 1.4015 .
C13_5 C15_5 1.5926 .
N1_5 C8A_5 1.3865 .
N1_5 C5_5 1.4492 .
N2_5 C8A_5 1.3970 .
O3_5 C8A_5 1.2151 .
C2_5 C8_5 1.4120 .
C2_5 C3_5 1.5167 .
C2_5 C7_5 1.5316 .
C3_5 C4_5 1.5336 .
C4_5 C5_5 1.5336 .
C5_5 C6_5 1.5063 .
C6_5 C7_5 1.5274 .
